data_7708382
loop_
_publ_author_name
'Shephard, Angus'
'Ali, Safaa'
'Wang, Jun'
'Guo, Zhifang'
'Davies, Murray S.'
'Deacon, Glen B.'
'Junk, Peter Courtney'

_publ_section_title
;
 New lanthanoid biphenolate complexes, their further reactivity with
 trimethylaluminium and catalytic activity for the polymerisation of
 rac-lactide
;
_journal_name_full 'Dalton Transactions'
_journal_paper_doi 10.1039/D1DT02513A
_journal_year 2021
_chemical_formula_moiety 'C58 H85 Lu O7, 3(C4 H8 O)'
_chemical_formula_sum 'C70 H109 Lu O10'
_chemical_formula_weight 1285.54
_space_group_crystal_system monoclinic
_space_group_IT_number 14
_space_group_name_Hall '-P 2ybc'
_space_group_name_H-M_alt 'P 1 21/c 1'
_atom_sites_solution_hydrogens geom
_atom_sites_solution_primary dual
_audit_creation_date 2021-09-19
_audit_creation_method
;
Olex2 1.3
(compiled 2020.11.12 svn.r5f609507 for OlexSys, GUI svn.r6272)
;
_audit_update_record
;
2021-09-20 deposited with the CCDC.	2021-09-21 downloaded from the CCDC.
;
_cell_angle_alpha 90
_cell_angle_beta 93.23(3)
_cell_angle_gamma 90
_cell_formula_units_Z 4
_cell_length_a 13.210(3)
_cell_length_b 17.490(4)
_cell_length_c 28.400(6)
_cell_measurement_reflns_used 11194
_cell_measurement_temperature 100(2)
_cell_measurement_theta_max 25
_cell_measurement_theta_min 2
_cell_volume 6551(3)
_computing_cell_refinement 'XDS (Kabsch, 1993)'
_computing_data_collection 'BluIce (McPhillips, 2002)'
_computing_data_reduction 'XDS (Kabsch, 1993)'
_computing_molecular_graphics 'Olex2 1.3 (Dolomanov et al., 2009)'
_computing_publication_material 'Olex2 1.3 (Dolomanov et al., 2009)'
_computing_structure_refinement 'SHELXL 2018/3 (Sheldrick, 2015)'
_computing_structure_solution 'SHELXT 2018/2 (Sheldrick, 2018)'
_diffrn_ambient_temperature 100(2)
_diffrn_measured_fraction_theta_full 0.965
_diffrn_measured_fraction_theta_max 0.965
_diffrn_measurement_device_type 'ADSC Quantum 210r'
_diffrn_measurement_method 'Phi Scan'
_diffrn_radiation_monochromator 'Silicon Double Crystal'
_diffrn_radiation_source 'MX1 Beamline Australian Synchrotron'
_diffrn_radiation_type Synchrotron
_diffrn_radiation_wavelength 0.71073
_diffrn_reflns_av_R_equivalents 0.0685
_diffrn_reflns_av_unetI/netI 0.0408
_diffrn_reflns_Laue_measured_fraction_full 0.965
_diffrn_reflns_Laue_measured_fraction_max 0.965
_diffrn_reflns_limit_h_max 15
_diffrn_reflns_limit_h_min -14
_diffrn_reflns_limit_k_max 20
_diffrn_reflns_limit_k_min -20
_diffrn_reflns_limit_l_max 33
_diffrn_reflns_limit_l_min -33
_diffrn_reflns_number 70227
_diffrn_reflns_point_group_measured_fraction_full 0.965
_diffrn_reflns_point_group_measured_fraction_max 0.965
_diffrn_reflns_theta_full 25.039
_diffrn_reflns_theta_max 25.039
_diffrn_reflns_theta_min 1.368
_diffrn_standards_number 0
_exptl_absorpt_coefficient_mu 1.563
_exptl_absorpt_correction_T_max 0.8
_exptl_absorpt_correction_T_min 0.7
_exptl_absorpt_correction_type multi-scan
_exptl_absorpt_process_details 'XDS (Kabsch, 1993)'
_exptl_crystal_colour brown
_exptl_crystal_colour_primary brown
_exptl_crystal_density_diffrn 1.303
_exptl_crystal_description block
_exptl_crystal_F_000 2720
_exptl_crystal_size_max 0.2
_exptl_crystal_size_mid 0.12
_exptl_crystal_size_min 0.1
_refine_diff_density_max 1.521
_refine_diff_density_min -2.157
_refine_diff_density_rms 0.099
_refine_ls_extinction_coef 0.00106(17)
_refine_ls_extinction_expression Fc^*^=kFc[1+0.001xFc^2^\l^3^/sin(2\q)]^-1/4^
_refine_ls_extinction_method 'SHELXL-2018/3 (Sheldrick 2018)'
_refine_ls_goodness_of_fit_ref 1.083
_refine_ls_hydrogen_treatment constr
_refine_ls_matrix_type full
_refine_ls_number_parameters 942
_refine_ls_number_reflns 11194
_refine_ls_number_restraints 436
_refine_ls_restrained_S_all 1.084
_refine_ls_R_factor_all 0.0803
_refine_ls_R_factor_gt 0.0602
_refine_ls_shift/su_max 0.002
_refine_ls_shift/su_mean 0.000
_refine_ls_structure_factor_coef Fsqd
_refine_ls_weighting_details 'w=1/[\s^2^(Fo^2^)+(0.1047P)^2^+3.8759P] where P=(Fo^2^+2Fc^2^)/3'
_refine_ls_weighting_scheme calc
_refine_ls_wR_factor_gt 0.1598
_refine_ls_wR_factor_ref 0.1776
_reflns_Friedel_coverage 0.000
_reflns_number_gt 8254
_reflns_number_total 11194
_reflns_threshold_expression 'I > 2\s(I)'
_cod_data_source_file d1dt02513a2.cif
_cod_data_source_block 7
_cod_original_cell_volume 6551(2)
_cod_database_code 7708382
_shelx_shelxl_version_number 2018/3
_shelx_space_group_comment
;
The symmetry employed for this shelxl refinement is uniquely defined
by the following loop, which should always be used as a source of
symmetry information in preference to the above space-group names.
They are only intended as comments.
;
_shelx_estimated_absorpt_t_max 0.859
_shelx_estimated_absorpt_t_min 0.745
_olex2_refinement_description
;
1. Others
 Fixed Uiso: H1(0.101) H1A(0.115) H1B(0.115) H1C(0.115) H2A(0.114) H2B(0.114)
 H2C(0.114) H3A(0.115) H3B(0.115) H3C(0.115) H6(0.082) H8(0.084) H11A(0.124)
 H11B(0.124) H11C(0.124) H12A(0.095) H12B(0.095) H14(0.083) H16(0.082)
 H20A(0.136) H20B(0.136) H20C(0.136) H21A(0.135) H21B(0.135) H21C(0.135)
 H22A(0.113) H22B(0.113) H22C(0.113) H23A(0.127) H23B(0.127) H23C(0.127)
 H24A(0.121) H24B(0.121) H24C(0.121) H25A(0.105) H25B(0.105) H25C(0.105)
 H26A(0.115) H26B(0.115) H26C(0.115) H29(0.077) H31(0.073) H34A(0.107)
 H34B(0.107) H34C(0.107) H35A(0.075) H35B(0.075) H37(0.075) H39(0.077)
 H42A(0.123) H42B(0.123) H42C(0.123) H44A(0.106) H44B(0.106) H44C(0.106)
 H45A(0.107) H45B(0.107) H45C(0.107) H46A(0.102) H46B(0.102) H46C(0.102)
 H47A(0.109) H47B(0.109) H47C(0.109) H47D(0.109) H48A(0.089) H48B(0.089)
 H48C(0.118) H48D(0.118) H49A(0.099) H49B(0.099) H49C(0.099) H49D(0.099)
 H50A(0.102) H50B(0.102) H50C(0.102) H50D(0.102) H51A(0.094) H51B(0.094)
 H51C(0.104) H51D(0.104) H52A(0.11) H52B(0.11) H52C(0.106) H52D(0.106)
 H53A(0.117) H53B(0.117) H53C(0.099) H53D(0.099) H54A(0.095) H54B(0.095)
 H54C(0.082) H54D(0.082) H55A(0.111) H55B(0.111) H56A(0.121) H56B(0.121)
 H57A(0.11) H57B(0.11) H58A(0.09) H58B(0.09) H59A(0.121) H59B(0.121)
 H60A(0.159) H60B(0.159) H61A(0.159) H61B(0.159) H62A(0.139) H62B(0.139)
 H59C(0.123) H59D(0.123) H60C(0.106) H60D(0.106) H61C(0.106) H61D(0.106)
 H62C(0.1) H62D(0.1) H63A(0.159) H63B(0.159) H64A(0.134) H64B(0.134)
 H65A(0.175) H65B(0.175) H66A(0.197) H66B(0.197) H63C(0.148) H63D(0.148)
 H64C(0.138) H64D(0.138) H65C(0.138) H65D(0.138) H66C(0.129) H66D(0.129)
 H67A(0.138) H67B(0.138) H68A(0.102) H68B(0.102) H69A(0.128) H69B(0.128)
 H70A(0.188) H70B(0.188) H67C(0.2) H67D(0.2) H68C(0.156) H68D(0.156)
 H69C(0.176) H69D(0.176) H70C(0.219) H70D(0.219)
 Fixed X: H1(0.235131) H1A(0.281831) H1B(0.164436) H1C(0.231586) H2A(0.104757)
 H2B(0.037736) H2C(0.075704) H3A(0.143259) H3B(0.11311) H3C(0.227333)
 H6(0.314271) H8(0.488196) H11A(0.508312) H11B(0.504699) H11C(0.41373)
 H12A(0.37448) H12B(0.401899) H14(0.557739) H16(0.794124) H20A(0.774963)
 H20B(0.750373) H20C(0.659879) H21A(0.829221) H21B(0.859282) H21C(0.872244)
 H22A(0.594611) H22B(0.698437) H22C(0.661194) H23A(0.793262) H23B(0.709046)
 H23C(0.796132) H24A(0.360607) H24B(0.458649) H24C(0.471491) H25A(0.5796)
 H25B(0.558213) H25C(0.53484) H26A(0.350982) H26B(0.379818) H26C(0.286369)
 H29(0.367733) H31(0.310319) H34A(0.3317) H34B(0.337482) H34C(0.232676)
 H35A(0.385686) H35B(0.392712) H37(0.218247) H39(-0.005309) H42A(-0.024589)
 H42B(0.074361) H42C(0.004964) H44A(-0.016798) H44B(-0.0415) H44C(-0.079072)
 H45A(0.00479) H45B(0.038061) H45C(0.121432) H46A(0.218122) H46B(0.130207)
 H46C(0.160452) H47A(0.483565) H47B(0.473319) H47C(0.431197) H47D(0.505632)
 H48A(0.362813) H48B(0.418066) H48C(0.432164) H48D(0.398277) H49A(0.225178)
 H49B(0.28586) H49C(0.241268) H49D(0.272129) H50A(0.298163) H50B(0.219701)
 H50C(0.219509) H50D(0.288349) H51A(0.192574) H51B(0.305628) H51C(0.199651)
 H51D(0.283149) H52A(0.155351) H52B(0.250716) H52C(0.167179) H52D(0.091296)
 H53A(0.126544) H53B(0.063477) H53C(0.031862) H53D(0.054385) H54A(0.218728)
 H54B(0.137184) H54C(0.134221) H54D(0.19314) H55A(0.458314) H55B(0.551317)
 H56A(0.653627) H56B(0.587371) H57A(0.477385) H57B(0.584553) H58A(0.55614)
 H58B(0.441724) H59A(-0.051733) H59B(0.062013) H60A(0.117788) H60B(-0.001887)
 H61A(0.140362) H61B(0.02232) H62A(-0.016559) H62B(0.10078) H59C(0.163894)
 H59D(0.056591) H60C(-0.087795) H60D(-0.023275) H61C(-0.031296) H61D(0.070316)
 H62C(0.149165) H62D(0.042482) H63A(0.346028) H63B(0.261191) H64A(0.099472)
 H64B(0.179538) H65A(0.122395) H65B(0.236344) H66A(0.169827) H66B(0.273202)
 H63C(0.259826) H63D(0.202182) H64C(0.023233) H64D(0.096097) H65C(0.112708)
 H65D(0.183928) H66C(0.230988) H66D(0.305852) H67A(0.231588) H67B(0.12216)
 H68A(0.066465) H68B(0.18373) H69A(0.061193) H69B(0.180702) H70A(0.116)
 H70B(0.228242) H67C(0.278358) H67D(0.205824) H68C(0.174582) H68D(0.247407)
 H69C(0.057534) H69D(0.1286) H70C(-0.014888) H70D(0.048306)
 Fixed Y: H1(0.424733) H1A(0.327789) H1B(0.305897) H1C(0.318086) H2A(0.415374)
 H2B(0.403861) H2C(0.487513) H3A(0.497766) H3B(0.411313) H3C(0.439781)
 H6(0.526349) H8(0.588464) H11A(0.595436) H11B(0.65838) H11C(0.652427)
 H12A(0.459782) H12B(0.548547) H14(0.423853) H16(0.430145) H20A(0.617364)
 H20B(0.621399) H20C(0.622354) H21A(0.427404) H21B(0.503251) H21C(0.500146)
 H22A(0.510513) H22B(0.510541) H22C(0.434212) H23A(0.416865) H23B(0.351544)
 H23C(0.343554) H24A(0.351169) H24B(0.398312) H24C(0.320326) H25A(0.395055)
 H25B(0.470768) H25C(0.469569) H26A(0.511422) H26B(0.511823) H26C(0.46154)
 H29(0.26632) H31(0.238059) H34A(0.139683) H34B(0.123145) H34C(0.149394)
 H35A(0.332557) H35B(0.419304) H37(0.276126) H39(0.417069) H42A(0.259875)
 H42B(0.22131) H42C(0.276486) H44A(0.522133) H44B(0.606675) H44C(0.5341)
 H45A(0.578468) H45B(0.654316) H45C(0.603628) H46A(0.596239) H46B(0.645937)
 H46C(0.564623) H47A(0.740713) H47B(0.658615) H47C(0.668316) H47D(0.70702)
 H48A(0.698499) H48B(0.779187) H48C(0.817748) H48D(0.787459) H49A(0.747823)
 H49B(0.822194) H49C(0.772192) H49D(0.839079) H50A(0.772914) H50B(0.706594)
 H50C(0.704062) H50D(0.759789) H51A(0.712586) H51B(0.70981) H51C(0.70771)
 H51D(0.676634) H52A(0.704967) H52B(0.649556) H52C(0.608935) H52D(0.673077)
 H53A(0.560042) H53B(0.609982) H53C(0.596357) H53D(0.534386) H54A(0.50648)
 H54B(0.540312) H54C(0.52135) H54D(0.493271) H55A(0.761671) H55B(0.717898)
 H56A(0.73112) H56B(0.808216) H57A(0.751757) H57B(0.716007) H58A(0.603324)
 H58B(0.623711) H59A(0.419537) H59B(0.451606) H60A(0.267458) H60B(0.256662)
 H61A(0.258318) H61B(0.233836) H62A(0.351911) H62B(0.375658) H59C(0.365787)
 H59D(0.40695) H60C(0.291625) H60D(0.214644) H61C(0.315274) H61D(0.266055)
 H62C(0.380405) H62D(0.424071) H63A(0.713145) H63B(0.653134) H64A(0.786643)
 H64B(0.856837) H65A(0.802705) H65B(0.830407) H66A(0.677711) H66B(0.719055)
 H63C(0.674848) H63D(0.65141) H64C(0.762976) H64D(0.772425) H65C(0.841952)
 H65D(0.85346) H66C(0.767551) H66D(0.784578) H67A(0.158095) H67B(0.195322)
 H68A(0.101011) H68B(0.087354) H69A(-0.012788) H69B(-0.025337) H70A(0.00807)
 H70B(0.03164) H67C(0.117762) H67D(0.10647) H68C(-0.003533) H68D(0.006607)
 H69C(-0.024143) H69D(-0.005351) H70C(0.086336) H70D(0.101082)
 Fixed Z: H1(0.133922) H1A(-0.001089) H1B(0.000448) H1C(0.048537)
 H2A(0.074928) H2B(0.026737) H2C(0.042237) H3A(-0.036465) H3B(-0.049279) H3C(-
 0.053644) H6(-0.020695) H8(0.093506) H11A(-0.01849) H11B(0.022279) H11C(-
 0.017213) H12A(0.172995) H12B(0.173886) H14(0.112845) H16(0.209093)
 H20A(0.252632) H20B(0.307112) H20C(0.267208) H21A(0.2878) H21B(0.316847)
 H21C(0.261192) H22A(0.317807) H22B(0.349688) H22C(0.322896) H23A(0.105887)
 H23B(0.098444) H23C(0.139654) H24A(0.485102) H24B(0.503774) H24C(0.475247)
 H25A(0.421699) H25B(0.451181) H25C(0.395279) H26A(0.40884) H26B(0.464331)
 H26C(0.443634) H29(0.425811) H31(0.286969) H34A(0.397863) H34B(0.342658)
 H34C(0.363258) H35A(0.235002) H35B(0.252317) H37(0.216192) H39(0.168678)
 H42A(0.194711) H42B(0.174952) H42C(0.141798) H44A(0.129642) H44B(0.147243)
 H44C(0.175809) H45A(0.250001) H45B(0.2234) H45C(0.252076) H46A(0.17623)
 H46B(0.150019) H46C(0.129125) H47A(0.221066) H47B(0.196279) H47C(0.179599)
 H47D(0.219945) H48A(0.142889) H48B(0.154248) H48C(0.212689) H48D(0.161091)
 H49A(0.169952) H49B(0.189052) H49C(0.178426) H49D(0.215921) H50A(0.267359)
 H50B(0.249557) H50C(0.241011) H50D(0.274122) H51A(0.332667) H51B(0.357698)
 H51C(0.350159) H51D(0.388594) H52A(0.410902) H52B(0.423624) H52C(0.427951)
 H52D(0.405715) H53A(0.414033) H53B(0.374854) H53C(0.348252) H53D(0.389448)
 H54A(0.360467) H54B(0.321645) H54C(0.310908) H54D(0.358803) H55A(0.31624)
 H55B(0.293818) H56A(0.360868) H56B(0.364568) H57A(0.413244) H57B(0.432327)
 H58A(0.392268) H58B(0.40465) H59A(0.361448) H59B(0.365825) H60A(0.318918)
 H60B(0.321237) H61A(0.395231) H61B(0.396112) H62A(0.422698) H62B(0.422811)
 H59C(0.392327) H59D(0.397344) H60C(0.35906) H60D(0.352822) H61C(0.288701)
 H61D(0.299025) H62C(0.314607) H62D(0.319839) H63A(0.518998) H63B(0.502583)
 H64A(0.476635) H64B(0.478689) H65A(0.555021) H65B(0.551642) H66A(0.565296)
 H66B(0.587366) H63C(0.512551) H63D(0.558438) H64C(0.513184) H64D(0.47041)
 H65C(0.554151) H65D(0.51047) H66C(0.591478) H66D(0.549339) H67A(0.079717)
 H67B(0.085886) H68A(0.115158) H68B(0.129689) H69A(0.075932) H69B(0.089186)
 H70A(-0.000556) H70B(0.018917) H67C(0.063817) H67D(0.107941) H68C(0.085845)
 H68D(0.043681) H69C(0.03758) H69D(-0.005074) H70C(0.030506) H70D(-0.016082)
;
_olex2_submission_special_instructions 'No special instructions were received'

loop_
_space_group_symop_operation_xyz
'x, y, z'
'-x, y+1/2, -z+1/2'
'-x, -y, -z'
'x, -y-1/2, z-1/2'

loop_
_atom_site_label
_atom_site_type_symbol
_atom_site_fract_x
_atom_site_fract_y
_atom_site_fract_z
_atom_site_U_iso_or_equiv
_atom_site_adp_type
_atom_site_occupancy
_atom_site_site_symmetry_order
_atom_site_calc_flag
_atom_site_refinement_flags_posn
_atom_site_refinement_flags_adp
_atom_site_refinement_flags_occupancy
_atom_site_disorder_assembly
_atom_site_disorder_group
Lu1 Lu 0.38448(2) 0.56135(2) 0.28688(2) 0.05984(15) Uani 1 1 d . . . . .
O1 O 0.2624(4) 0.4045(3) 0.11100(15) 0.0673(11) Uani 1 1 d . . . . .
H1 H 0.235131 0.424733 0.133922 0.101 Uiso 1 1 calc DR U . . .
O2 O 0.5079(3) 0.5414(2) 0.24655(15) 0.0618(11) Uani 1 1 d . . . . .
O3 O 0.2624(3) 0.5210(2) 0.24383(14) 0.0606(10) Uani 1 1 d . . . . .
O4 O 0.3992(3) 0.4692(2) 0.33386(14) 0.0600(10) Uani 1 1 d . . . . .
O5 O 0.3674(4) 0.6783(2) 0.24295(15) 0.0688(12) Uani 1 1 d . . . . .
O6 O 0.2542(4) 0.6035(3) 0.33450(17) 0.0774(13) Uani 1 1 d . . . . .
O7 O 0.4735(4) 0.6518(2) 0.33768(15) 0.0691(12) Uani 1 1 d . . . . .
C1 C 0.2200(6) 0.3354(4) 0.0159(3) 0.077(2) Uani 1 1 d . . . . .
H1A H 0.281831 0.327789 -0.001089 0.115 Uiso 1 1 calc R U . . .
H1B H 0.164436 0.305897 0.000448 0.115 Uiso 1 1 calc R U . . .
H1C H 0.231586 0.318086 0.048537 0.115 Uiso 1 1 calc R U . . .
C2 C 0.0934(6) 0.4331(4) 0.0423(3) 0.076(2) Uani 1 1 d . . . . .
H2A H 0.104757 0.415374 0.074928 0.114 Uiso 1 1 calc R U . . .
H2B H 0.037736 0.403861 0.026737 0.114 Uiso 1 1 calc R U . . .
H2C H 0.075704 0.487513 0.042237 0.114 Uiso 1 1 calc R U . . .
C3 C 0.1667(6) 0.4446(4) -0.0355(3) 0.077(2) Uani 1 1 d . . . . .
H3A H 0.143259 0.497766 -0.036465 0.115 Uiso 1 1 calc R U . . .
H3B H 0.113110 0.411313 -0.049279 0.115 Uiso 1 1 calc R U . . .
H3C H 0.227333 0.439781 -0.053644 0.115 Uiso 1 1 calc R U . . .
C4 C 0.1919(6) 0.4212(4) 0.0153(2) 0.0653(17) Uani 1 1 d . . . . .
C5 C 0.2799(5) 0.4681(3) 0.0383(2) 0.0584(15) Uani 1 1 d . . . . .
C6 C 0.3321(6) 0.5211(4) 0.0120(2) 0.0680(17) Uani 1 1 d . . . . .
H6 H 0.314271 0.526349 -0.020695 0.082 Uiso 1 1 calc R U . . .
C7 C 0.4103(6) 0.5671(4) 0.0325(3) 0.0725(19) Uani 1 1 d . . . . .
C8 C 0.4358(6) 0.5576(4) 0.0793(3) 0.0697(18) Uani 1 1 d . . . . .
H8 H 0.488196 0.588464 0.093506 0.084 Uiso 1 1 calc R U . . .
C9 C 0.3884(5) 0.5045(4) 0.1072(2) 0.0668(16) Uani 1 1 d . U . . .
C10 C 0.3106(5) 0.4597(4) 0.0860(2) 0.0614(16) Uani 1 1 d . . . . .
C11 C 0.4640(6) 0.6233(4) 0.0021(3) 0.083(2) Uani 1 1 d . . . . .
H11A H 0.508312 0.595436 -0.018490 0.124 Uiso 1 1 calc R U . . .
H11B H 0.504699 0.658380 0.022279 0.124 Uiso 1 1 calc R U . . .
H11C H 0.413730 0.652427 -0.017213 0.124 Uiso 1 1 calc R U . . .
C12 C 0.4179(5) 0.4990(5) 0.1591(2) 0.0793(19) Uani 1 1 d . U . . .
H12A H 0.374480 0.459782 0.172995 0.095 Uiso 1 1 calc DR U . . .
H12B H 0.401899 0.548547 0.173886 0.095 Uiso 1 1 calc R U . . .
C13 C 0.5277(5) 0.4797(4) 0.1730(2) 0.0654(17) Uani 1 1 d . . . . .
C14 C 0.5864(6) 0.4392(4) 0.1428(3) 0.0692(18) Uani 1 1 d . . . . .
H14 H 0.557739 0.423853 0.112845 0.083 Uiso 1 1 calc R U . . .
C15 C 0.6856(6) 0.4207(4) 0.1553(3) 0.0684(18) Uani 1 1 d . . . . .
C16 C 0.7260(6) 0.4434(3) 0.2001(3) 0.0684(18) Uani 1 1 d . . . . .
H16 H 0.794124 0.430145 0.209093 0.082 Uiso 1 1 calc R U . . .
C17 C 0.6705(5) 0.4844(4) 0.2317(2) 0.0625(16) Uani 1 1 d . . . . .
C18 C 0.5684(5) 0.5024(3) 0.2179(2) 0.0591(15) Uani 1 1 d . . . . .
C19 C 0.7219(5) 0.5138(4) 0.2778(2) 0.0667(17) Uani 1 1 d . . . . .
C20 C 0.7273(7) 0.6017(4) 0.2760(3) 0.091(3) Uani 1 1 d . . . . .
H20A H 0.774963 0.617364 0.252632 0.136 Uiso 1 1 calc R U . . .
H20B H 0.750373 0.621399 0.307112 0.136 Uiso 1 1 calc R U . . .
H20C H 0.659879 0.622354 0.267208 0.136 Uiso 1 1 calc R U . . .
C21 C 0.8305(6) 0.4834(6) 0.2867(3) 0.090(2) Uani 1 1 d . . . . .
H21A H 0.829221 0.427404 0.287800 0.135 Uiso 1 1 calc R U . . .
H21B H 0.859282 0.503251 0.316847 0.135 Uiso 1 1 calc R U . . .
H21C H 0.872244 0.500146 0.261192 0.135 Uiso 1 1 calc R U . . .
C22 C 0.6638(6) 0.4901(4) 0.3210(2) 0.0753(19) Uani 1 1 d . . . . .
H22A H 0.594611 0.510513 0.317807 0.113 Uiso 1 1 calc R U . . .
H22B H 0.698437 0.510541 0.349688 0.113 Uiso 1 1 calc R U . . .
H22C H 0.661194 0.434212 0.322896 0.113 Uiso 1 1 calc R U . . .
C23 C 0.7518(6) 0.3796(4) 0.1219(3) 0.085(2) Uani 1 1 d . . . . .
H23A H 0.793262 0.416865 0.105887 0.127 Uiso 1 1 calc R U . . .
H23B H 0.709046 0.351544 0.098444 0.127 Uiso 1 1 calc R U . . .
H23C H 0.796132 0.343554 0.139654 0.127 Uiso 1 1 calc R U . . .
C24 C 0.4297(7) 0.3662(4) 0.4782(2) 0.081(2) Uani 1 1 d . . . . .
H24A H 0.360607 0.351169 0.485102 0.121 Uiso 1 1 calc R U . . .
H24B H 0.458649 0.398312 0.503774 0.121 Uiso 1 1 calc R U . . .
H24C H 0.471491 0.320326 0.475247 0.121 Uiso 1 1 calc R U . . .
C25 C 0.5345(6) 0.4392(4) 0.4243(3) 0.0703(19) Uani 1 1 d . . . . .
H25A H 0.579600 0.395055 0.421699 0.105 Uiso 1 1 calc R U . . .
H25B H 0.558213 0.470768 0.451181 0.105 Uiso 1 1 calc R U . . .
H25C H 0.534840 0.469569 0.395279 0.105 Uiso 1 1 calc R U . . .
C26 C 0.3543(6) 0.4805(4) 0.4376(2) 0.076(2) Uani 1 1 d . . . . .
H26A H 0.350982 0.511422 0.408840 0.115 Uiso 1 1 calc R U . . .
H26B H 0.379818 0.511823 0.464331 0.115 Uiso 1 1 calc R U . . .
H26C H 0.286369 0.461540 0.443634 0.115 Uiso 1 1 calc R U . . .
C27 C 0.4269(6) 0.4114(4) 0.4315(2) 0.0670(17) Uani 1 1 d . . . . .
C28 C 0.3883(5) 0.3634(4) 0.3889(2) 0.0632(16) Uani 1 1 d . . . . .
C29 C 0.3638(5) 0.2867(4) 0.3948(2) 0.0643(16) Uani 1 1 d . . . . .
H29 H 0.367733 0.266320 0.425811 0.077 Uiso 1 1 calc R U . . .
C30 C 0.3342(5) 0.2387(3) 0.3581(2) 0.0596(15) Uani 1 1 d . . . . .
C31 C 0.3303(5) 0.2700(4) 0.3129(2) 0.0608(16) Uani 1 1 d . . . . .
H31 H 0.310319 0.238059 0.286969 0.073 Uiso 1 1 calc R U . . .
C32 C 0.3545(5) 0.3455(3) 0.3042(2) 0.0573(14) Uani 1 1 d . . . . .
C33 C 0.3803(5) 0.3947(3) 0.3427(2) 0.0568(14) Uani 1 1 d . . . . .
C34 C 0.3065(6) 0.1553(4) 0.3662(2) 0.0711(18) Uani 1 1 d . . . . .
H34A H 0.331700 0.139683 0.397863 0.107 Uiso 1 1 calc R U . . .
H34B H 0.337482 0.123145 0.342658 0.107 Uiso 1 1 calc R U . . .
H34C H 0.232676 0.149394 0.363258 0.107 Uiso 1 1 calc R U . . .
C35 C 0.3521(5) 0.3719(4) 0.2538(2) 0.0624(16) Uani 1 1 d . . . . .
H35A H 0.385686 0.332557 0.235002 0.075 Uiso 1 1 calc R U . . .
H35B H 0.392712 0.419304 0.252317 0.075 Uiso 1 1 calc R U . . .
C36 C 0.2467(5) 0.3874(4) 0.2305(2) 0.0556(14) Uani 1 1 d . . . . .
C37 C 0.1905(5) 0.3261(4) 0.2131(2) 0.0623(16) Uani 1 1 d . . . . .
H37 H 0.218247 0.276126 0.216192 0.075 Uiso 1 1 calc R U . . .
C38 C 0.0946(5) 0.3353(4) 0.1913(2) 0.0667(17) Uani 1 1 d . . . . .
C39 C 0.0591(5) 0.4097(4) 0.1847(2) 0.0639(16) Uani 1 1 d . . . . .
H39 H -0.005309 0.417069 0.168678 0.077 Uiso 1 1 calc R U . . .
C40 C 0.1141(5) 0.4742(4) 0.2005(2) 0.0594(15) Uani 1 1 d . . . . .
C41 C 0.2087(5) 0.4620(3) 0.2257(2) 0.0558(14) Uani 1 1 d . . . . .
C42 C 0.0318(6) 0.2672(4) 0.1742(3) 0.082(2) Uani 1 1 d . . . . .
H42A H -0.024589 0.259875 0.194711 0.123 Uiso 1 1 calc R U . . .
H42B H 0.074361 0.221310 0.174952 0.123 Uiso 1 1 calc R U . . .
H42C H 0.004964 0.276486 0.141798 0.123 Uiso 1 1 calc R U . . .
C43 C 0.0743(6) 0.5551(3) 0.1877(2) 0.0630(16) Uani 1 1 d . . . . .
C44 C -0.0246(6) 0.5544(4) 0.1574(3) 0.0709(19) Uani 1 1 d . . . . .
H44A H -0.016798 0.522133 0.129642 0.106 Uiso 1 1 calc R U . . .
H44B H -0.041500 0.606675 0.147243 0.106 Uiso 1 1 calc R U . . .
H44C H -0.079072 0.534100 0.175809 0.106 Uiso 1 1 calc R U . . .
C45 C 0.0582(6) 0.6021(4) 0.2323(2) 0.0715(18) Uani 1 1 d . . . . .
H45A H 0.004790 0.578468 0.250001 0.107 Uiso 1 1 calc R U . . .
H45B H 0.038061 0.654316 0.223400 0.107 Uiso 1 1 calc R U . . .
H45C H 0.121432 0.603628 0.252076 0.107 Uiso 1 1 calc R U . . .
C46 C 0.1528(5) 0.5940(4) 0.1581(2) 0.0678(17) Uani 1 1 d . . . . .
H46A H 0.218122 0.596239 0.176230 0.102 Uiso 1 1 calc R U . . .
H46B H 0.130207 0.645937 0.150019 0.102 Uiso 1 1 calc R U . . .
H46C H 0.160452 0.564623 0.129125 0.102 Uiso 1 1 calc R U . . .
C47 C 0.4345(7) 0.7031(5) 0.2072(3) 0.091(2) Uani 1 1 d D . . . .
H47A H 0.483565 0.740713 0.221066 0.109 Uiso 0.51(2) 1 calc R U P A 1
H47B H 0.473319 0.658615 0.196279 0.109 Uiso 0.51(2) 1 calc R U P A 1
H47C H 0.431197 0.668316 0.179599 0.109 Uiso 0.49(2) 1 calc R U P A 2
H47D H 0.505632 0.707020 0.219945 0.109 Uiso 0.49(2) 1 calc R U P A 2
C48 C 0.3793(12) 0.7369(9) 0.1678(6) 0.074(4) Uani 0.51(2) 1 d . . P A 1
H48A H 0.362813 0.698499 0.142889 0.089 Uiso 0.51(2) 1 calc R U P A 1
H48B H 0.418066 0.779187 0.154248 0.089 Uiso 0.51(2) 1 calc R U P A 1
C48A C 0.3918(14) 0.7782(11) 0.1952(10) 0.098(7) Uani 0.49(2) 1 d D . P A 2
H48C H 0.432164 0.817748 0.212689 0.118 Uiso 0.49(2) 1 calc R U P A 2
H48D H 0.398277 0.787459 0.161091 0.118 Uiso 0.49(2) 1 calc R U P A 2
C49 C 0.2860(19) 0.7656(11) 0.1888(9) 0.082(5) Uani 0.51(2) 1 d . . P A 1
H49A H 0.225178 0.747823 0.169952 0.099 Uiso 0.51(2) 1 calc R U P A 1
H49B H 0.285860 0.822194 0.189052 0.099 Uiso 0.51(2) 1 calc R U P A 1
C49A C 0.288(2) 0.7865(11) 0.2056(7) 0.083(5) Uani 0.49(2) 1 d D . P A 2
H49C H 0.241268 0.772192 0.178426 0.099 Uiso 0.49(2) 1 calc R U P A 2
H49D H 0.272129 0.839079 0.215921 0.099 Uiso 0.49(2) 1 calc R U P A 2
C50 C 0.2847(6) 0.7321(4) 0.2437(3) 0.085(2) Uani 1 1 d D . . . .
H50A H 0.298163 0.772914 0.267359 0.102 Uiso 0.51(2) 1 calc R U P A 1
H50B H 0.219701 0.706594 0.249557 0.102 Uiso 0.51(2) 1 calc R U P A 1
H50C H 0.219509 0.704062 0.241011 0.102 Uiso 0.49(2) 1 calc R U P A 2
H50D H 0.288349 0.759789 0.274122 0.102 Uiso 0.49(2) 1 calc R U P A 2
C51 C 0.2404(19) 0.6822(14) 0.3532(9) 0.079(5) Uani 0.55(4) 1 d . . P B 1
H51A H 0.192574 0.712586 0.332667 0.094 Uiso 0.55(4) 1 calc R U P B 1
H51B H 0.305628 0.709810 0.357698 0.094 Uiso 0.55(4) 1 calc R U P B 1
C51A C 0.224(3) 0.6617(17) 0.3677(12) 0.086(7) Uani 0.45(4) 1 d . . P B 2
H51C H 0.199651 0.707710 0.350159 0.104 Uiso 0.45(4) 1 calc R U P B 2
H51D H 0.283149 0.676634 0.388594 0.104 Uiso 0.45(4) 1 calc R U P B 2
C52 C 0.197(2) 0.6625(15) 0.3993(7) 0.092(6) Uani 0.55(4) 1 d . . P B 1
H52A H 0.155351 0.704967 0.410902 0.110 Uiso 0.55(4) 1 calc R U P B 1
H52B H 0.250716 0.649556 0.423624 0.110 Uiso 0.55(4) 1 calc R U P B 1
C52A C 0.138(3) 0.6313(19) 0.3981(9) 0.088(8) Uani 0.45(4) 1 d . . P B 2
H52C H 0.167179 0.608935 0.427951 0.106 Uiso 0.45(4) 1 calc R U P B 2
H52D H 0.091296 0.673077 0.405715 0.106 Uiso 0.45(4) 1 calc R U P B 2
C53 C 0.132(2) 0.5940(16) 0.3864(11) 0.097(7) Uani 0.55(4) 1 d . . P B 1
H53A H 0.126544 0.560042 0.414033 0.117 Uiso 0.55(4) 1 calc R U P B 1
H53B H 0.063477 0.609982 0.374854 0.117 Uiso 0.55(4) 1 calc R U P B 1
C53A C 0.086(2) 0.5730(14) 0.3693(9) 0.082(6) Uani 0.45(4) 1 d . . P B 2
H53C H 0.031862 0.596357 0.348252 0.099 Uiso 0.45(4) 1 calc R U P B 2
H53D H 0.054385 0.534386 0.389448 0.099 Uiso 0.45(4) 1 calc R U P B 2
C54 C 0.186(2) 0.5538(19) 0.3482(13) 0.079(5) Uani 0.55(4) 1 d . . P B 1
H54A H 0.218728 0.506480 0.360467 0.095 Uiso 0.55(4) 1 calc R U P B 1
H54B H 0.137184 0.540312 0.321645 0.095 Uiso 0.55(4) 1 calc R U P B 1
C54A C 0.164(3) 0.5384(18) 0.3419(14) 0.069(6) Uani 0.45(4) 1 d . . P B 2
H54C H 0.134221 0.521350 0.310908 0.082 Uiso 0.45(4) 1 calc R U P B 2
H54D H 0.193140 0.493271 0.358803 0.082 Uiso 0.45(4) 1 calc R U P B 2
C55 C 0.5138(7) 0.7244(4) 0.3228(3) 0.093(3) Uani 1 1 d . . . . .
H55A H 0.458314 0.761671 0.316240 0.111 Uiso 1 1 calc R U . . .
H55B H 0.551317 0.717898 0.293818 0.111 Uiso 1 1 calc R U . . .
C56 C 0.5843(8) 0.7517(5) 0.3633(3) 0.101(3) Uani 1 1 d . . . . .
H56A H 0.653627 0.731120 0.360868 0.121 Uiso 1 1 calc R U . . .
H56B H 0.587371 0.808216 0.364568 0.121 Uiso 1 1 calc R U . . .
C57 C 0.5356(7) 0.7200(5) 0.4047(3) 0.091(2) Uani 1 1 d . . . . .
H57A H 0.477385 0.751757 0.413244 0.110 Uiso 1 1 calc R U . . .
H57B H 0.584553 0.716007 0.432327 0.110 Uiso 1 1 calc R U . . .
C58 C 0.5008(6) 0.6412(4) 0.3876(2) 0.0748(19) Uani 1 1 d . . . . .
H58A H 0.556140 0.603324 0.392268 0.090 Uiso 1 1 calc R U . . .
H58B H 0.441724 0.623711 0.404650 0.090 Uiso 1 1 calc R U . . .
O8 O 0.041(2) 0.3677(15) 0.3203(6) 0.156(7) Uani 0.468(14) 1 d D U P C 1
C59 C 0.0206(17) 0.4045(10) 0.3624(6) 0.101(6) Uani 0.468(14) 1 d D U P C 1
H59A H -0.051733 0.419537 0.361448 0.121 Uiso 0.468(14) 1 calc R U P C 1
H59B H 0.062013 0.451606 0.365825 0.121 Uiso 0.468(14) 1 calc R U P C 1
C60 C 0.057(3) 0.2868(16) 0.3339(9) 0.132(8) Uani 0.468(14) 1 d D U P C 1
H60A H 0.117788 0.267458 0.318918 0.159 Uiso 0.468(14) 1 calc R U P C 1
H60B H -0.001887 0.256662 0.321237 0.159 Uiso 0.468(14) 1 calc R U P C 1
C61 C 0.070(3) 0.2731(12) 0.3854(9) 0.132(8) Uani 0.468(14) 1 d D U P C 1
H61A H 0.140362 0.258318 0.395231 0.159 Uiso 0.468(14) 1 calc R U P C 1
H61B H 0.022320 0.233836 0.396112 0.159 Uiso 0.468(14) 1 calc R U P C 1
C62 C 0.043(2) 0.3547(12) 0.4031(6) 0.116(6) Uani 0.468(14) 1 d D U P C 1
H62A H -0.016559 0.351911 0.422698 0.139 Uiso 0.468(14) 1 calc R U P C 1
H62B H 0.100780 0.375658 0.422811 0.139 Uiso 0.468(14) 1 calc R U P C 1
O8A O 0.0470(16) 0.2926(10) 0.3932(5) 0.143(6) Uani 0.532(14) 1 d D U P C 2
C59A C 0.0915(16) 0.3651(10) 0.3813(6) 0.102(5) Uani 0.532(14) 1 d D U P C 2
H59C H 0.163894 0.365787 0.392327 0.123 Uiso 0.532(14) 1 calc R U P C 2
H59D H 0.056591 0.406950 0.397344 0.123 Uiso 0.532(14) 1 calc R U P C 2
C60A C -0.0190(12) 0.2710(9) 0.3551(5) 0.088(5) Uani 0.532(14) 1 d D U P C 2
H60C H -0.087795 0.291625 0.359060 0.106 Uiso 0.532(14) 1 calc R U P C 2
H60D H -0.023275 0.214644 0.352822 0.106 Uiso 0.532(14) 1 calc R U P C 2
C61A C 0.0236(14) 0.3031(10) 0.3127(5) 0.088(5) Uani 0.532(14) 1 d D U P C 2
H61C H -0.031296 0.315274 0.288701 0.106 Uiso 0.532(14) 1 calc R U P C 2
H61D H 0.070316 0.266055 0.299025 0.106 Uiso 0.532(14) 1 calc R U P C 2
C62A C 0.0820(14) 0.3775(9) 0.3283(5) 0.084(5) Uani 0.532(14) 1 d D U P C 2
H62C H 0.149165 0.380405 0.314607 0.100 Uiso 0.532(14) 1 calc R U P C 2
H62D H 0.042482 0.424071 0.319839 0.100 Uiso 0.532(14) 1 calc R U P C 2
O9 O 0.2451(9) 0.7532(7) 0.4723(4) 0.101(4) Uani 0.499(10) 1 d . U P D 1
C63 C 0.272(2) 0.7069(15) 0.5126(8) 0.133(6) Uani 0.499(10) 1 d D U P D 1
H63A H 0.346028 0.713145 0.518998 0.159 Uiso 0.499(10) 1 calc R U P D 1
H63B H 0.261191 0.653134 0.502583 0.159 Uiso 0.499(10) 1 calc R U P D 1
C64 C 0.1683(17) 0.8031(13) 0.4880(7) 0.112(6) Uani 0.499(10) 1 d D U P D 1
H64A H 0.099472 0.786643 0.476635 0.134 Uiso 0.499(10) 1 calc R U P D 1
H64B H 0.179538 0.856837 0.478689 0.134 Uiso 0.499(10) 1 calc R U P D 1
C65 C 0.187(3) 0.7912(16) 0.5403(9) 0.146(7) Uani 0.499(10) 1 d D U P D 1
H65A H 0.122395 0.802705 0.555021 0.175 Uiso 0.499(10) 1 calc R U P D 1
H65B H 0.236344 0.830407 0.551642 0.175 Uiso 0.499(10) 1 calc R U P D 1
C66 C 0.224(3) 0.7152(19) 0.5598(10) 0.164(8) Uani 0.499(10) 1 d D U P D 1
H66A H 0.169827 0.677711 0.565296 0.197 Uiso 0.499(10) 1 calc R U P D 1
H66B H 0.273202 0.719055 0.587366 0.197 Uiso 0.499(10) 1 calc R U P D 1
O9A O 0.1257(12) 0.6934(9) 0.5108(5) 0.122(5) Uani 0.501(10) 1 d . U P D 2
C63A C 0.206(2) 0.6907(12) 0.5336(10) 0.124(6) Uani 0.501(10) 1 d D U P D 2
H63C H 0.259826 0.674848 0.512551 0.148 Uiso 0.501(10) 1 calc R U P D 2
H63D H 0.202182 0.651410 0.558438 0.148 Uiso 0.501(10) 1 calc R U P D 2
C64A C 0.0945(17) 0.7598(13) 0.5043(8) 0.115(6) Uani 0.501(10) 1 d D U P D 2
H64C H 0.023233 0.762976 0.513184 0.138 Uiso 0.501(10) 1 calc R U P D 2
H64D H 0.096097 0.772425 0.470410 0.138 Uiso 0.501(10) 1 calc R U P D 2
C65A C 0.1544(17) 0.8152(13) 0.5314(9) 0.115(6) Uani 0.501(10) 1 d D U P D 2
H65C H 0.112708 0.841952 0.554151 0.138 Uiso 0.501(10) 1 calc R U P D 2
H65D H 0.183928 0.853460 0.510470 0.138 Uiso 0.501(10) 1 calc R U P D 2
C66A C 0.2369(15) 0.7681(12) 0.5569(8) 0.107(5) Uani 0.501(10) 1 d D U P D 2
H66C H 0.230988 0.767551 0.591478 0.129 Uiso 0.501(10) 1 calc R U P D 2
H66D H 0.305852 0.784578 0.549339 0.129 Uiso 0.501(10) 1 calc R U P D 2
O10 O 0.1244(17) 0.1290(12) 0.0188(7) 0.129(6) Uani 0.444(16) 1 d . U P E 1
C67 C 0.158(3) 0.1487(11) 0.0760(8) 0.115(8) Uani 0.444(16) 1 d D . P E 1
H67A H 0.231588 0.158095 0.079717 0.138 Uiso 0.444(16) 1 calc R U P E 1
H67B H 0.122160 0.195322 0.085886 0.138 Uiso 0.444(16) 1 calc R U P E 1
C68 C 0.1335(15) 0.0909(11) 0.1025(6) 0.085(6) Uani 0.444(16) 1 d D . P E 1
H68A H 0.066465 0.101011 0.115158 0.102 Uiso 0.444(16) 1 calc R U P E 1
H68B H 0.183730 0.087354 0.129689 0.102 Uiso 0.444(16) 1 calc R U P E 1
C69 C 0.129(2) 0.0109(11) 0.0757(9) 0.107(7) Uani 0.444(16) 1 d D . P E 1
H69A H 0.061193 -0.012788 0.075932 0.128 Uiso 0.444(16) 1 calc R U P E 1
H69B H 0.180702 -0.025337 0.089186 0.128 Uiso 0.444(16) 1 calc R U P E 1
C70 C 0.155(4) 0.0385(18) 0.0236(11) 0.156(15) Uani 0.444(16) 1 d D . P E 1
H70A H 0.116000 0.008070 -0.000556 0.188 Uiso 0.444(16) 1 calc R U P E 1
H70B H 0.228242 0.031640 0.018917 0.188 Uiso 0.444(16) 1 calc R U P E 1
O10A O 0.128(2) 0.1298(19) 0.0457(13) 0.239(12) Uani 0.556(16) 1 d D U P E 2
C67A C 0.212(3) 0.0998(18) 0.0736(9) 0.167(9) Uani 0.556(16) 1 d D . P E 2
H67C H 0.278358 0.117762 0.063817 0.200 Uiso 0.556(16) 1 calc R U P E 2
H67D H 0.205824 0.106470 0.107941 0.200 Uiso 0.556(16) 1 calc R U P E 2
C68A C 0.186(2) 0.0278(17) 0.0577(9) 0.130(7) Uani 0.556(16) 1 d . . P E 2
H68C H 0.174582 -0.003533 0.085845 0.156 Uiso 0.556(16) 1 calc R U P E 2
H68D H 0.247407 0.006607 0.043681 0.156 Uiso 0.556(16) 1 calc R U P E 2
C69A C 0.104(2) 0.0142(18) 0.0250(8) 0.147(8) Uani 0.556(16) 1 d . . P E 2
H69C H 0.057534 -0.024143 0.037580 0.176 Uiso 0.556(16) 1 calc R U P E 2
H69D H 0.128600 -0.005351 -0.005074 0.176 Uiso 0.556(16) 1 calc R U P E 2
C70A C 0.053(3) 0.0855(19) 0.0175(9) 0.183(10) Uani 0.556(16) 1 d D . P E 2
H70C H -0.014888 0.086336 0.030506 0.219 Uiso 0.556(16) 1 calc R U P E 2
H70D H 0.048306 0.101082 -0.016082 0.219 Uiso 0.556(16) 1 calc R U P E 2

loop_
_atom_site_aniso_label
_atom_site_aniso_U_11
_atom_site_aniso_U_22
_atom_site_aniso_U_33
_atom_site_aniso_U_23
_atom_site_aniso_U_13
_atom_site_aniso_U_12
Lu1 0.0731(2) 0.04670(19) 0.0588(2) -0.00504(11) -0.00504(13) -0.00023(12)
O1 0.087(3) 0.058(3) 0.056(2) -0.001(2) 0.004(2) 0.001(2)
O2 0.070(3) 0.051(2) 0.063(3) -0.003(2) -0.007(2) -0.003(2)
O3 0.071(3) 0.053(2) 0.058(2) -0.002(2) -0.001(2) -0.004(2)
O4 0.067(3) 0.058(2) 0.054(2) -0.007(2) -0.0036(19) -0.003(2)
O5 0.082(3) 0.051(2) 0.072(3) 0.000(2) -0.006(2) 0.006(2)
O6 0.081(3) 0.078(3) 0.072(3) -0.019(2) 0.002(2) 0.009(3)
O7 0.092(3) 0.048(2) 0.065(3) -0.004(2) -0.010(2) -0.013(2)
C1 0.098(6) 0.055(4) 0.076(4) -0.010(3) -0.002(4) -0.005(4)
C2 0.079(5) 0.076(5) 0.073(5) -0.002(4) 0.000(4) -0.004(4)
C3 0.087(5) 0.080(5) 0.063(4) -0.010(3) -0.009(4) 0.001(4)
C4 0.081(5) 0.062(4) 0.052(3) -0.011(3) -0.004(3) -0.005(3)
C5 0.071(4) 0.047(3) 0.056(3) -0.003(3) 0.000(3) 0.004(3)
C6 0.082(5) 0.060(4) 0.062(4) 0.002(3) 0.005(3) 0.011(3)
C7 0.076(5) 0.054(4) 0.088(5) -0.001(3) 0.008(4) -0.001(3)
C8 0.065(4) 0.069(4) 0.075(5) -0.011(3) 0.008(3) -0.009(3)
C9 0.057(4) 0.076(4) 0.067(3) -0.010(3) 0.002(3) 0.001(3)
C10 0.075(4) 0.054(3) 0.055(4) -0.001(3) 0.003(3) 0.001(3)
C11 0.085(5) 0.058(4) 0.105(6) 0.008(4) 0.012(4) -0.006(4)
C12 0.065(4) 0.107(5) 0.066(3) -0.014(4) 0.001(3) -0.003(4)
C13 0.075(5) 0.060(4) 0.061(4) -0.007(3) 0.001(3) -0.006(3)
C14 0.083(5) 0.056(4) 0.068(4) -0.006(3) 0.006(4) -0.011(3)
C15 0.076(5) 0.046(3) 0.084(5) 0.005(3) 0.015(4) 0.005(3)
C16 0.070(4) 0.053(4) 0.082(5) 0.013(3) 0.001(4) -0.002(3)
C17 0.076(5) 0.047(3) 0.064(4) 0.005(3) 0.003(3) 0.000(3)
C18 0.072(4) 0.044(3) 0.061(4) 0.001(3) 0.005(3) 0.000(3)
C19 0.071(4) 0.056(4) 0.072(4) 0.008(3) -0.007(3) -0.004(3)
C20 0.111(6) 0.065(5) 0.091(5) 0.009(4) -0.036(5) -0.017(4)
C21 0.078(5) 0.111(7) 0.080(5) 0.030(5) -0.005(4) -0.007(5)
C22 0.086(5) 0.067(4) 0.072(4) 0.004(4) -0.002(4) 0.006(4)
C23 0.098(6) 0.063(4) 0.094(5) 0.005(4) 0.022(4) 0.010(4)
C24 0.114(6) 0.066(4) 0.061(4) -0.004(3) -0.007(4) 0.000(4)
C25 0.083(5) 0.059(4) 0.067(4) -0.005(3) -0.012(4) -0.002(3)
C26 0.109(6) 0.062(4) 0.056(4) -0.006(3) -0.005(4) 0.006(4)
C27 0.094(5) 0.059(4) 0.047(3) -0.006(3) -0.008(3) -0.001(4)
C28 0.075(4) 0.054(4) 0.061(4) -0.008(3) 0.001(3) 0.002(3)
C29 0.078(4) 0.061(4) 0.054(3) 0.000(3) 0.000(3) 0.002(3)
C30 0.068(4) 0.050(3) 0.060(4) 0.001(3) -0.002(3) -0.005(3)
C31 0.065(4) 0.057(4) 0.059(4) -0.011(3) -0.009(3) 0.001(3)
C32 0.064(4) 0.050(3) 0.057(3) 0.001(3) -0.006(3) 0.005(3)
C33 0.072(4) 0.047(3) 0.051(3) -0.002(3) 0.000(3) -0.002(3)
C34 0.092(5) 0.054(4) 0.067(4) 0.003(3) -0.003(4) -0.010(3)
C35 0.068(4) 0.059(4) 0.060(4) -0.014(3) 0.000(3) -0.002(3)
C36 0.062(4) 0.056(3) 0.048(3) -0.003(3) -0.003(3) -0.002(3)
C37 0.079(4) 0.048(3) 0.059(4) 0.001(3) -0.006(3) 0.002(3)
C38 0.081(5) 0.059(4) 0.059(4) 0.001(3) -0.009(3) -0.009(3)
C39 0.077(4) 0.054(4) 0.059(4) -0.001(3) -0.008(3) 0.003(3)
C40 0.071(4) 0.056(4) 0.052(3) -0.001(3) 0.002(3) 0.001(3)
C41 0.062(4) 0.048(3) 0.057(3) -0.004(3) 0.000(3) -0.003(3)
C42 0.097(6) 0.059(4) 0.087(5) -0.004(4) -0.028(4) -0.009(4)
C43 0.073(4) 0.053(4) 0.062(4) 0.000(3) -0.002(3) -0.001(3)
C44 0.078(5) 0.064(4) 0.069(4) 0.005(3) -0.006(4) 0.007(3)
C45 0.081(5) 0.063(4) 0.070(4) 0.001(3) -0.002(3) 0.007(4)
C46 0.074(5) 0.058(4) 0.071(4) 0.011(3) 0.007(3) 0.006(3)
C47 0.109(6) 0.085(5) 0.079(5) 0.024(4) 0.011(4) 0.017(4)
C48 0.097(9) 0.042(8) 0.082(8) 0.000(7) -0.008(6) 0.002(6)
C48A 0.098(10) 0.070(11) 0.124(18) 0.035(12) -0.015(9) -0.004(8)
C49 0.093(10) 0.032(9) 0.121(12) -0.002(9) -0.005(9) -0.004(7)
C49A 0.105(9) 0.038(10) 0.103(13) -0.016(7) -0.017(10) 0.007(8)
C50 0.087(5) 0.059(4) 0.109(6) -0.009(4) -0.001(4) 0.014(4)
C51 0.092(13) 0.077(9) 0.067(12) -0.017(9) 0.014(8) 0.025(8)
C51A 0.116(16) 0.074(12) 0.069(16) -0.015(11) 0.006(12) 0.010(10)
C52 0.096(15) 0.103(13) 0.079(10) -0.012(9) 0.015(9) 0.019(12)
C52A 0.113(19) 0.089(17) 0.062(11) 0.003(9) 0.009(9) 0.030(14)
C53 0.091(15) 0.109(15) 0.095(16) 0.000(12) 0.023(12) 0.013(12)
C53A 0.100(13) 0.075(12) 0.074(13) 0.013(9) 0.020(10) 0.022(9)
C54 0.072(11) 0.102(11) 0.061(11) -0.012(8) -0.017(8) -0.002(7)
C54A 0.073(14) 0.075(12) 0.057(12) 0.003(9) -0.005(12) 0.014(7)
C55 0.140(8) 0.051(4) 0.084(5) 0.000(4) -0.026(5) -0.025(4)
C56 0.142(8) 0.072(5) 0.086(6) 0.006(4) -0.030(5) -0.035(5)
C57 0.121(7) 0.071(5) 0.081(5) -0.011(4) -0.016(5) -0.015(5)
C58 0.097(5) 0.064(4) 0.063(4) -0.006(3) -0.005(4) -0.014(4)
O8 0.184(12) 0.150(10) 0.134(8) -0.019(7) 0.007(8) 0.031(9)
C59 0.108(10) 0.098(8) 0.097(8) -0.009(6) -0.001(7) 0.025(8)
C60 0.145(12) 0.123(9) 0.129(9) -0.019(7) 0.015(9) 0.014(9)
C61 0.144(13) 0.118(9) 0.138(10) -0.005(8) 0.029(9) 0.015(9)
C62 0.129(11) 0.104(9) 0.114(8) -0.003(7) 0.003(8) 0.010(8)
O8A 0.163(10) 0.132(9) 0.134(8) 0.011(7) -0.001(7) -0.029(8)
C59A 0.106(9) 0.103(8) 0.098(7) -0.014(7) 0.000(7) -0.022(7)
C60A 0.087(8) 0.082(7) 0.099(7) -0.005(6) 0.027(6) -0.024(6)
C61A 0.096(8) 0.073(8) 0.096(7) 0.001(6) 0.008(6) -0.034(6)
C62A 0.075(8) 0.079(7) 0.096(7) -0.013(6) -0.009(6) -0.017(6)
O9 0.101(7) 0.098(7) 0.104(6) 0.004(5) 0.003(5) 0.000(5)
C63 0.135(10) 0.133(10) 0.128(9) 0.026(7) -0.006(8) 0.008(8)
C64 0.108(9) 0.103(9) 0.126(8) -0.011(7) 0.016(7) -0.001(7)
C65 0.155(12) 0.143(11) 0.139(9) -0.009(8) 0.014(8) -0.003(9)
C66 0.174(12) 0.166(12) 0.153(10) 0.000(8) 0.008(9) 0.014(9)
O9A 0.118(7) 0.128(7) 0.120(8) -0.024(6) 0.000(6) 0.001(6)
C63A 0.129(9) 0.124(8) 0.116(10) 0.004(8) -0.008(7) 0.006(7)
C64A 0.118(9) 0.124(8) 0.104(9) -0.008(7) 0.010(7) -0.003(7)
C65A 0.123(10) 0.108(8) 0.111(10) 0.010(7) -0.004(7) -0.001(7)
C66A 0.112(9) 0.105(8) 0.105(9) 0.022(7) 0.008(7) -0.010(7)
O10 0.145(10) 0.134(9) 0.107(8) -0.001(7) -0.018(7) -0.027(8)
C67 0.16(2) 0.110(12) 0.076(11) 0.009(9) -0.022(12) -0.001(14)
C68 0.084(12) 0.095(10) 0.073(9) -0.001(7) -0.021(9) 0.023(9)
C69 0.098(17) 0.110(11) 0.109(15) -0.017(9) -0.017(13) -0.001(12)
C70 0.20(4) 0.113(13) 0.167(19) -0.031(13) 0.10(3) -0.045(17)
O10A 0.251(15) 0.217(13) 0.248(15) 0.013(10) 0.009(9) -0.016(9)
C67A 0.25(2) 0.16(2) 0.093(15) 0.008(13) 0.033(14) -0.061(16)
C68A 0.123(16) 0.175(15) 0.094(14) -0.016(13) 0.018(11) -0.025(12)
C69A 0.15(2) 0.195(16) 0.091(13) 0.047(12) 0.002(11) -0.040(15)
C70A 0.20(2) 0.23(2) 0.124(18) 0.090(18) 0.002(14) -0.002(16)

loop_
_atom_type_symbol
_atom_type_description
_atom_type_scat_dispersion_real
_atom_type_scat_dispersion_imag
_atom_type_scat_source
C C 0.0033 0.0016 'International Tables Vol C Tables 4.2.6.8 and 6.1.1.4'
H H 0.0000 0.0000 'International Tables Vol C Tables 4.2.6.8 and 6.1.1.4'
Lu Lu -0.4720 5.8584 'International Tables Vol C Tables 4.2.6.8 and 6.1.1.4'
O O 0.0106 0.0060 'International Tables Vol C Tables 4.2.6.8 and 6.1.1.4'

loop_
_geom_angle_atom_site_label_1
_geom_angle_atom_site_label_2
_geom_angle_atom_site_label_3
_geom_angle
_geom_angle_site_symmetry_1
_geom_angle_site_symmetry_3
_geom_angle_publ_flag
O2 Lu1 O3 102.97(16) . . ?
O2 Lu1 O4 100.05(17) . . ?
O2 Lu1 O5 84.84(16) . . ?
O2 Lu1 O6 171.07(17) . . ?
O2 Lu1 O7 93.98(17) . . ?
O3 Lu1 O4 98.83(16) . . ?
O3 Lu1 O5 86.39(16) . . ?
O3 Lu1 O6 82.98(17) . . ?
O3 Lu1 O7 155.30(17) . . ?
O4 Lu1 O5 171.77(15) . . ?
O4 Lu1 O6 85.42(18) . . ?
O4 Lu1 O7 95.69(15) . . ?
O5 Lu1 O7 77.27(15) . . ?
O6 Lu1 O5 88.95(17) . . ?
O6 Lu1 O7 78.38(17) . . ?
C10 O1 H1 109.5 . . ?
C18 O2 Lu1 157.6(4) . . ?
C41 O3 Lu1 149.3(4) . . ?
C33 O4 Lu1 148.0(3) . . ?
C47 O5 Lu1 125.1(4) . . ?
C50 O5 Lu1 126.7(4) . . ?
C50 O5 C47 107.9(5) . . ?
C51 O6 Lu1 126.8(10) . . ?
C51A O6 Lu1 145.3(15) . . ?
C51A O6 C54A 99.7(18) . . ?
C54 O6 Lu1 119.6(15) . . ?
C54 O6 C51 113.6(17) . . ?
C54A O6 Lu1 114.0(12) . . ?
C55 O7 Lu1 125.2(4) . . ?
C55 O7 C58 108.7(5) . . ?
C58 O7 Lu1 126.0(4) . . ?
H1A C1 H1B 109.5 . . ?
H1A C1 H1C 109.5 . . ?
H1B C1 H1C 109.5 . . ?
C4 C1 H1A 109.5 . . ?
C4 C1 H1B 109.5 . . ?
C4 C1 H1C 109.5 . . ?
H2A C2 H2B 109.5 . . ?
H2A C2 H2C 109.5 . . ?
H2B C2 H2C 109.5 . . ?
C4 C2 H2A 109.5 . . ?
C4 C2 H2B 109.5 . . ?
C4 C2 H2C 109.5 . . ?
H3A C3 H3B 109.5 . . ?
H3A C3 H3C 109.5 . . ?
H3B C3 H3C 109.5 . . ?
C4 C3 H3A 109.5 . . ?
C4 C3 H3B 109.5 . . ?
C4 C3 H3C 109.5 . . ?
C1 C4 C2 109.4(6) . . ?
C3 C4 C1 108.1(5) . . ?
C3 C4 C2 106.6(6) . . ?
C3 C4 C5 112.3(6) . . ?
C5 C4 C1 109.8(6) . . ?
C5 C4 C2 110.6(5) . . ?
C6 C5 C4 120.8(6) . . ?
C6 C5 C10 117.6(6) . . ?
C10 C5 C4 121.6(6) . . ?
C5 C6 H6 118.9 . . ?
C5 C6 C7 122.1(7) . . ?
C7 C6 H6 118.9 . . ?
C6 C7 C11 119.5(7) . . ?
C8 C7 C6 117.8(7) . . ?
C8 C7 C11 122.6(7) . . ?
C7 C8 H8 118.6 . . ?
C7 C8 C9 122.9(7) . . ?
C9 C8 H8 118.6 . . ?
C8 C9 C10 118.1(6) . . ?
C8 C9 C12 119.9(6) . . ?
C10 C9 C12 121.9(7) . . ?
O1 C10 C5 117.1(6) . . ?
O1 C10 C9 121.4(6) . . ?
C9 C10 C5 121.5(6) . . ?
C7 C11 H11A 109.5 . . ?
C7 C11 H11B 109.5 . . ?
C7 C11 H11C 109.5 . . ?
H11A C11 H11B 109.5 . . ?
H11A C11 H11C 109.5 . . ?
H11B C11 H11C 109.5 . . ?
C9 C12 H12A 108.0 . . ?
C9 C12 H12B 108.0 . . ?
C9 C12 C13 117.3(6) . . ?
H12A C12 H12B 107.2 . . ?
C13 C12 H12A 108.0 . . ?
C13 C12 H12B 108.0 . . ?
C14 C13 C12 120.9(6) . . ?
C14 C13 C18 120.4(7) . . ?
C18 C13 C12 118.7(6) . . ?
C13 C14 H14 119.4 . . ?
C15 C14 C13 121.2(7) . . ?
C15 C14 H14 119.4 . . ?
C14 C15 C16 118.3(7) . . ?
C14 C15 C23 121.8(7) . . ?
C16 C15 C23 119.9(7) . . ?
C15 C16 H16 118.6 . . ?
C17 C16 C15 122.8(7) . . ?
C17 C16 H16 118.6 . . ?
C16 C17 C18 117.6(6) . . ?
C16 C17 C19 120.1(6) . . ?
C18 C17 C19 122.1(6) . . ?
O2 C18 C13 118.4(6) . . ?
O2 C18 C17 121.9(6) . . ?
C13 C18 C17 119.7(6) . . ?
C17 C19 C20 109.0(5) . . ?
C17 C19 C21 112.9(6) . . ?
C17 C19 C22 111.9(6) . . ?
C21 C19 C20 107.9(6) . . ?
C21 C19 C22 106.2(6) . . ?
C22 C19 C20 108.7(6) . . ?
C19 C20 H20A 109.5 . . ?
C19 C20 H20B 109.5 . . ?
C19 C20 H20C 109.5 . . ?
H20A C20 H20B 109.5 . . ?
H20A C20 H20C 109.5 . . ?
H20B C20 H20C 109.5 . . ?
C19 C21 H21A 109.5 . . ?
C19 C21 H21B 109.5 . . ?
C19 C21 H21C 109.5 . . ?
H21A C21 H21B 109.5 . . ?
H21A C21 H21C 109.5 . . ?
H21B C21 H21C 109.5 . . ?
C19 C22 H22A 109.5 . . ?
C19 C22 H22B 109.5 . . ?
C19 C22 H22C 109.5 . . ?
H22A C22 H22B 109.5 . . ?
H22A C22 H22C 109.5 . . ?
H22B C22 H22C 109.5 . . ?
C15 C23 H23A 109.5 . . ?
C15 C23 H23B 109.5 . . ?
C15 C23 H23C 109.5 . . ?
H23A C23 H23B 109.5 . . ?
H23A C23 H23C 109.5 . . ?
H23B C23 H23C 109.5 . . ?
H24A C24 H24B 109.5 . . ?
H24A C24 H24C 109.5 . . ?
H24B C24 H24C 109.5 . . ?
C27 C24 H24A 109.5 . . ?
C27 C24 H24B 109.5 . . ?
C27 C24 H24C 109.5 . . ?
H25A C25 H25B 109.5 . . ?
H25A C25 H25C 109.5 . . ?
H25B C25 H25C 109.5 . . ?
C27 C25 H25A 109.5 . . ?
C27 C25 H25B 109.5 . . ?
C27 C25 H25C 109.5 . . ?
H26A C26 H26B 109.5 . . ?
H26A C26 H26C 109.5 . . ?
H26B C26 H26C 109.5 . . ?
C27 C26 H26A 109.5 . . ?
C27 C26 H26B 109.5 . . ?
C27 C26 H26C 109.5 . . ?
C24 C27 C26 106.6(6) . . ?
C25 C27 C24 107.6(6) . . ?
C25 C27 C26 110.6(6) . . ?
C25 C27 C28 109.8(6) . . ?
C28 C27 C24 112.8(6) . . ?
C28 C27 C26 109.4(6) . . ?
C29 C28 C27 120.1(6) . . ?
C29 C28 C33 118.4(6) . . ?
C33 C28 C27 121.5(6) . . ?
C28 C29 H29 118.1 . . ?
C30 C29 C28 123.7(6) . . ?
C30 C29 H29 118.1 . . ?
C29 C30 C31 116.8(6) . . ?
C29 C30 C34 122.0(6) . . ?
C31 C30 C34 121.2(6) . . ?
C30 C31 H31 118.6 . . ?
C32 C31 C30 122.9(6) . . ?
C32 C31 H31 118.6 . . ?
C31 C32 C33 119.2(6) . . ?
C31 C32 C35 118.1(6) . . ?
C33 C32 C35 122.7(6) . . ?
O4 C33 C28 122.5(5) . . ?
O4 C33 C32 118.7(5) . . ?
C32 C33 C28 118.8(6) . . ?
C30 C34 H34A 109.5 . . ?
C30 C34 H34B 109.5 . . ?
C30 C34 H34C 109.5 . . ?
H34A C34 H34B 109.5 . . ?
H34A C34 H34C 109.5 . . ?
H34B C34 H34C 109.5 . . ?
C32 C35 H35A 108.3 . . ?
C32 C35 H35B 108.3 . . ?
C32 C35 C36 115.8(5) . . ?
H35A C35 H35B 107.4 . . ?
C36 C35 H35A 108.3 . . ?
C36 C35 H35B 108.3 . . ?
C37 C36 C35 118.3(6) . . ?
C37 C36 C41 120.3(6) . . ?
C41 C36 C35 121.3(5) . . ?
C36 C37 H37 119.0 . . ?
C36 C37 C38 122.0(6) . . ?
C38 C37 H37 119.0 . . ?
C37 C38 C39 117.5(6) . . ?
C37 C38 C42 121.4(6) . . ?
C39 C38 C42 121.1(6) . . ?
C38 C39 H39 118.6 . . ?
C38 C39 C40 122.9(6) . . ?
C40 C39 H39 118.6 . . ?
C39 C40 C41 117.8(6) . . ?
C39 C40 C43 119.8(6) . . ?
C41 C40 C43 122.3(6) . . ?
O3 C41 C36 120.0(5) . . ?
O3 C41 C40 120.7(6) . . ?
C36 C41 C40 119.3(6) . . ?
C38 C42 H42A 109.5 . . ?
C38 C42 H42B 109.5 . . ?
C38 C42 H42C 109.5 . . ?
H42A C42 H42B 109.5 . . ?
H42A C42 H42C 109.5 . . ?
H42B C42 H42C 109.5 . . ?
C44 C43 C40 113.3(5) . . ?
C44 C43 C45 108.4(6) . . ?
C44 C43 C46 106.2(6) . . ?
C45 C43 C40 110.9(5) . . ?
C46 C43 C40 107.7(6) . . ?
C46 C43 C45 110.2(6) . . ?
C43 C44 H44A 109.5 . . ?
C43 C44 H44B 109.5 . . ?
C43 C44 H44C 109.5 . . ?
H44A C44 H44B 109.5 . . ?
H44A C44 H44C 109.5 . . ?
H44B C44 H44C 109.5 . . ?
C43 C45 H45A 109.5 . . ?
C43 C45 H45B 109.5 . . ?
C43 C45 H45C 109.5 . . ?
H45A C45 H45B 109.5 . . ?
H45A C45 H45C 109.5 . . ?
H45B C45 H45C 109.5 . . ?
C43 C46 H46A 109.5 . . ?
C43 C46 H46B 109.5 . . ?
C43 C46 H46C 109.5 . . ?
H46A C46 H46B 109.5 . . ?
H46A C46 H46C 109.5 . . ?
H46B C46 H46C 109.5 . . ?
O5 C47 H47A 109.3 . . ?
O5 C47 H47B 109.3 . . ?
O5 C47 H47C 111.6 . . ?
O5 C47 H47D 111.6 . . ?
O5 C47 C48A 100.9(10) . . ?
H47A C47 H47B 108.0 . . ?
H47C C47 H47D 109.4 . . ?
C48 C47 O5 111.5(9) . . ?
C48 C47 H47A 109.3 . . ?
C48 C47 H47B 109.3 . . ?
C48A C47 H47C 111.6 . . ?
C48A C47 H47D 111.6 . . ?
C47 C48 H48A 111.2 . . ?
C47 C48 H48B 111.2 . . ?
C47 C48 C49 103.0(13) . . ?
H48A C48 H48B 109.1 . . ?
C49 C48 H48A 111.2 . . ?
C49 C48 H48B 111.2 . . ?
C47 C48A H48C 108.8 . . ?
C47 C48A H48D 108.8 . . ?
H48C C48A H48D 107.6 . . ?
C49A C48A C47 114.0(14) . . ?
C49A C48A H48C 108.8 . . ?
C49A C48A H48D 108.8 . . ?
C48 C49 H49A 110.1 . . ?
C48 C49 H49B 110.1 . . ?
C48 C49 C50 108.0(15) . . ?
H49A C49 H49B 108.4 . . ?
C50 C49 H49A 110.1 . . ?
C50 C49 H49B 110.1 . . ?
C48A C49A H49C 112.0 . . ?
C48A C49A H49D 112.0 . . ?
C48A C49A C50 98.9(16) . . ?
H49C C49A H49D 109.7 . . ?
C50 C49A H49C 112.0 . . ?
C50 C49A H49D 112.0 . . ?
O5 C50 C49 99.7(10) . . ?
O5 C50 H50A 111.8 . . ?
O5 C50 H50B 111.8 . . ?
O5 C50 H50C 109.3 . . ?
O5 C50 H50D 109.3 . . ?
C49 C50 H50A 111.8 . . ?
C49 C50 H50B 111.8 . . ?
C49A C50 O5 111.5(12) . . ?
C49A C50 H50C 109.3 . . ?
C49A C50 H50D 109.3 . . ?
H50A C50 H50B 109.6 . . ?
H50C C50 H50D 108.0 . . ?
O6 C51 H51A 111.9 . . ?
O6 C51 H51B 111.9 . . ?
O6 C51 C52 99.2(15) . . ?
H51A C51 H51B 109.6 . . ?
C52 C51 H51A 111.9 . . ?
C52 C51 H51B 111.9 . . ?
O6 C51A H51C 109.5 . . ?
O6 C51A H51D 109.5 . . ?
O6 C51A C52A 111(2) . . ?
H51C C51A H51D 108.1 . . ?
C52A C51A H51C 109.5 . . ?
C52A C51A H51D 109.5 . . ?
C51 C52 H52A 111.3 . . ?
C51 C52 H52B 111.3 . . ?
C51 C52 C53 102.1(18) . . ?
H52A C52 H52B 109.2 . . ?
C53 C52 H52A 111.3 . . ?
C53 C52 H52B 111.3 . . ?
C51A C52A H52C 110.6 . . ?
C51A C52A H52D 110.6 . . ?
H52C C52A H52D 108.8 . . ?
C53A C52A C51A 105(2) . . ?
C53A C52A H52C 110.6 . . ?
C53A C52A H52D 110.6 . . ?
C52 C53 H53A 110.6 . . ?
C52 C53 H53B 110.6 . . ?
H53A C53 H53B 108.8 . . ?
C54 C53 C52 105.5(18) . . ?
C54 C53 H53A 110.6 . . ?
C54 C53 H53B 110.6 . . ?
C52A C53A H53C 110.7 . . ?
C52A C53A H53D 110.7 . . ?
C52A C53A C54A 105(2) . . ?
H53C C53A H53D 108.8 . . ?
C54A C53A H53C 110.7 . . ?
C54A C53A H53D 110.7 . . ?
O6 C54 C53 105.1(19) . . ?
O6 C54 H54A 110.7 . . ?
O6 C54 H54B 110.7 . . ?
C53 C54 H54A 110.7 . . ?
C53 C54 H54B 110.7 . . ?
H54A C54 H54B 108.8 . . ?
O6 C54A H54C 110.0 . . ?
O6 C54A H54D 110.0 . . ?
C53A C54A O6 108(2) . . ?
C53A C54A H54C 110.0 . . ?
C53A C54A H54D 110.0 . . ?
H54C C54A H54D 108.4 . . ?
O7 C55 H55A 110.6 . . ?
O7 C55 H55B 110.6 . . ?
O7 C55 C56 105.9(6) . . ?
H55A C55 H55B 108.7 . . ?
C56 C55 H55A 110.6 . . ?
C56 C55 H55B 110.6 . . ?
C55 C56 H56A 111.3 . . ?
C55 C56 H56B 111.3 . . ?
H56A C56 H56B 109.2 . . ?
C57 C56 C55 102.1(7) . . ?
C57 C56 H56A 111.3 . . ?
C57 C56 H56B 111.3 . . ?
C56 C57 H57A 111.2 . . ?
C56 C57 H57B 111.2 . . ?
C56 C57 C58 102.8(6) . . ?
H57A C57 H57B 109.1 . . ?
C58 C57 H57A 111.2 . . ?
C58 C57 H57B 111.2 . . ?
O7 C58 C57 104.5(6) . . ?
O7 C58 H58A 110.9 . . ?
O7 C58 H58B 110.9 . . ?
C57 C58 H58A 110.9 . . ?
C57 C58 H58B 110.9 . . ?
H58A C58 H58B 108.9 . . ?
C59 O8 C60 104.3(17) . . ?
O8 C59 H59A 109.4 . . ?
O8 C59 H59B 109.4 . . ?
O8 C59 C62 111.1(14) . . ?
H59A C59 H59B 108.0 . . ?
C62 C59 H59A 109.4 . . ?
C62 C59 H59B 109.4 . . ?
O8 C60 H60A 108.6 . . ?
O8 C60 H60B 108.6 . . ?
O8 C60 C61 115(2) . . ?
H60A C60 H60B 107.5 . . ?
C61 C60 H60A 108.6 . . ?
C61 C60 H60B 108.6 . . ?
C60 C61 H61A 112.0 . . ?
C60 C61 H61B 112.0 . . ?
C60 C61 C62 98.9(16) . . ?
H61A C61 H61B 109.7 . . ?
C62 C61 H61A 112.0 . . ?
C62 C61 H61B 112.0 . . ?
C59 C62 C61 109.2(13) . . ?
C59 C62 H62A 109.8 . . ?
C59 C62 H62B 109.8 . . ?
C61 C62 H62A 109.8 . . ?
C61 C62 H62B 109.8 . . ?
H62A C62 H62B 108.3 . . ?
C60A O8A C59A 107.4(11) . . ?
O8A C59A H59C 109.6 . . ?
O8A C59A H59D 109.6 . . ?
O8A C59A C62A 110.2(12) . . ?
H59C C59A H59D 108.1 . . ?
C62A C59A H59C 109.6 . . ?
C62A C59A H59D 109.6 . . ?
O8A C60A H60C 110.5 . . ?
O8A C60A H60D 110.5 . . ?
O8A C60A C61A 106.2(11) . . ?
H60C C60A H60D 108.7 . . ?
C61A C60A H60C 110.5 . . ?
C61A C60A H60D 110.5 . . ?
C60A C61A H61C 110.3 . . ?
C60A C61A H61D 110.3 . . ?
C60A C61A C62A 106.9(10) . . ?
H61C C61A H61D 108.6 . . ?
C62A C61A H61C 110.3 . . ?
C62A C61A H61D 110.3 . . ?
C59A C62A C61A 100.0(10) . . ?
C59A C62A H62C 111.8 . . ?
C59A C62A H62D 111.8 . . ?
C61A C62A H62C 111.8 . . ?
C61A C62A H62D 111.8 . . ?
H62C C62A H62D 109.5 . . ?
C64 O9 C63 104.2(15) . . ?
O9 C63 H63A 106.4 . . ?
O9 C63 H63B 106.4 . . ?
O9 C63 C66 124(2) . . ?
H63A C63 H63B 106.5 . . ?
C66 C63 H63A 106.4 . . ?
C66 C63 H63B 106.4 . . ?
O9 C64 H64A 112.1 . . ?
O9 C64 H64B 112.1 . . ?
O9 C64 C65 98.3(19) . . ?
H64A C64 H64B 109.7 . . ?
C65 C64 H64A 112.1 . . ?
C65 C64 H64B 112.1 . . ?
C64 C65 H65A 107.1 . . ?
C64 C65 H65B 107.1 . . ?
C64 C65 C66 121(2) . . ?
H65A C65 H65B 106.8 . . ?
C66 C65 H65A 107.1 . . ?
C66 C65 H65B 107.1 . . ?
C63 C66 H66A 114.6 . . ?
C63 C66 H66B 114.6 . . ?
C65 C66 C63 84(2) . . ?
C65 C66 H66A 114.6 . . ?
C65 C66 H66B 114.6 . . ?
H66A C66 H66B 111.7 . . ?
C63A O9A C64A 112.9(19) . . ?
O9A C63A H63C 108.9 . . ?
O9A C63A H63D 108.9 . . ?
O9A C63A C66A 113(2) . . ?
H63C C63A H63D 107.8 . . ?
C66A C63A H63C 108.9 . . ?
C66A C63A H63D 108.9 . . ?
O9A C64A H64C 109.1 . . ?
O9A C64A H64D 109.1 . . ?
O9A C64A C65A 112.4(19) . . ?
H64C C64A H64D 107.9 . . ?
C65A C64A H64C 109.1 . . ?
C65A C64A H64D 109.1 . . ?
C64A C65A H65C 110.9 . . ?
C64A C65A H65D 110.9 . . ?
C64A C65A C66A 104.3(17) . . ?
H65C C65A H65D 108.9 . . ?
C66A C65A H65C 110.9 . . ?
C66A C65A H65D 110.9 . . ?
C63A C66A H66C 112.5 . . ?
C63A C66A H66D 112.5 . . ?
C65A C66A C63A 96.1(17) . . ?
C65A C66A H66C 112.5 . . ?
C65A C66A H66D 112.5 . . ?
H66C C66A H66D 110.0 . . ?
C70 O10 C67 93.9(17) . . ?
O10 C67 H67A 109.7 . . ?
O10 C67 H67B 109.7 . . ?
H67A C67 H67B 108.2 . . ?
C68 C67 O10 109.7(16) . . ?
C68 C67 H67A 109.7 . . ?
C68 C67 H67B 109.7 . . ?
C67 C68 H68A 108.8 . . ?
C67 C68 H68B 108.8 . . ?
C67 C68 C69 113.9(16) . . ?
H68A C68 H68B 107.7 . . ?
C69 C68 H68A 108.8 . . ?
C69 C68 H68B 108.8 . . ?
C68 C69 H69A 111.8 . . ?
C68 C69 H69B 111.8 . . ?
C68 C69 C70 99.9(15) . . ?
H69A C69 H69B 109.5 . . ?
C70 C69 H69A 111.8 . . ?
C70 C69 H69B 111.8 . . ?
O10 C70 H70A 110.2 . . ?
O10 C70 H70B 110.2 . . ?
C69 C70 O10 107.5(16) . . ?
C69 C70 H70A 110.2 . . ?
C69 C70 H70B 110.2 . . ?
H70A C70 H70B 108.5 . . ?
C67A O10A C70A 126(3) . . ?
O10A C67A H67C 113.8 . . ?
O10A C67A H67D 113.8 . . ?
H67C C67A H67D 111.0 . . ?
C68A C67A O10A 89(3) . . ?
C68A C67A H67C 113.8 . . ?
C68A C67A H67D 113.8 . . ?
C67A C68A H68C 106.7 . . ?
C67A C68A H68D 106.7 . . ?
C67A C68A C69A 122(3) . . ?
H68C C68A H68D 106.6 . . ?
C69A C68A H68C 106.7 . . ?
C69A C68A H68D 106.7 . . ?
C68A C69A H69C 110.4 . . ?
C68A C69A H69D 110.4 . . ?
C68A C69A C70A 107(3) . . ?
H69C C69A H69D 108.6 . . ?
C70A C69A H69C 110.4 . . ?
C70A C69A H69D 110.4 . . ?
O10A C70A H70C 112.8 . . ?
O10A C70A H70D 112.8 . . ?
C69A C70A O10A 95(2) . . ?
C69A C70A H70C 112.8 . . ?
C69A C70A H70D 112.8 . . ?
H70C C70A H70D 110.2 . . ?

loop_
_geom_bond_atom_site_label_1
_geom_bond_atom_site_label_2
_geom_bond_distance
_geom_bond_site_symmetry_2
_geom_bond_publ_flag
Lu1 O2 2.074(5) . ?
Lu1 O3 2.091(4) . ?
Lu1 O4 2.094(4) . ?
Lu1 O5 2.399(4) . ?
Lu1 O6 2.365(5) . ?
Lu1 O7 2.403(4) . ?
O1 H1 0.8400 . ?
O1 C10 1.376(8) . ?
O2 C18 1.357(8) . ?
O3 C41 1.339(7) . ?
O4 C33 1.354(7) . ?
O5 C47 1.452(9) . ?
O5 C50 1.444(8) . ?
O6 C51 1.49(2) . ?
O6 C51A 1.46(3) . ?
O6 C54 1.33(3) . ?
O6 C54A 1.67(3) . ?
O7 C55 1.450(8) . ?
O7 C58 1.455(8) . ?
C1 H1A 0.9800 . ?
C1 H1B 0.9800 . ?
C1 H1C 0.9800 . ?
C1 C4 1.545(9) . ?
C2 H2A 0.9800 . ?
C2 H2B 0.9800 . ?
C2 H2C 0.9800 . ?
C2 C4 1.562(10) . ?
C3 H3A 0.9800 . ?
C3 H3B 0.9800 . ?
C3 H3C 0.9800 . ?
C3 C4 1.521(9) . ?
C4 C5 1.538(9) . ?
C5 C6 1.396(9) . ?
C5 C10 1.401(8) . ?
C6 H6 0.9500 . ?
C6 C7 1.409(10) . ?
C7 C8 1.364(11) . ?
C7 C11 1.510(10) . ?
C8 H8 0.9500 . ?
C8 C9 1.393(10) . ?
C9 C10 1.400(9) . ?
C9 C12 1.507(9) . ?
C11 H11A 0.9800 . ?
C11 H11B 0.9800 . ?
C11 H11C 0.9800 . ?
C12 H12A 0.9900 . ?
C12 H12B 0.9900 . ?
C12 C13 1.520(10) . ?
C13 C14 1.383(10) . ?
C13 C18 1.412(9) . ?
C14 H14 0.9500 . ?
C14 C15 1.376(10) . ?
C15 C16 1.409(10) . ?
C15 C23 1.509(10) . ?
C16 H16 0.9500 . ?
C16 C17 1.390(10) . ?
C17 C18 1.418(9) . ?
C17 C19 1.530(9) . ?
C19 C20 1.540(10) . ?
C19 C21 1.537(10) . ?
C19 C22 1.540(10) . ?
C20 H20A 0.9800 . ?
C20 H20B 0.9800 . ?
C20 H20C 0.9800 . ?
C21 H21A 0.9800 . ?
C21 H21B 0.9800 . ?
C21 H21C 0.9800 . ?
C22 H22A 0.9800 . ?
C22 H22B 0.9800 . ?
C22 H22C 0.9800 . ?
C23 H23A 0.9800 . ?
C23 H23B 0.9800 . ?
C23 H23C 0.9800 . ?
C24 H24A 0.9800 . ?
C24 H24B 0.9800 . ?
C24 H24C 0.9800 . ?
C24 C27 1.542(9) . ?
C25 H25A 0.9800 . ?
C25 H25B 0.9800 . ?
C25 H25C 0.9800 . ?
C25 C27 1.527(11) . ?
C26 H26A 0.9800 . ?
C26 H26B 0.9800 . ?
C26 H26C 0.9800 . ?
C26 C27 1.559(10) . ?
C27 C28 1.535(9) . ?
C28 C29 1.393(9) . ?
C28 C33 1.420(9) . ?
C29 H29 0.9500 . ?
C29 C30 1.377(9) . ?
C30 C31 1.393(9) . ?
C30 C34 1.524(9) . ?
C31 H31 0.9500 . ?
C31 C32 1.386(9) . ?
C32 C33 1.418(8) . ?
C32 C35 1.502(9) . ?
C34 H34A 0.9800 . ?
C34 H34B 0.9800 . ?
C34 H34C 0.9800 . ?
C35 H35A 0.9900 . ?
C35 H35B 0.9900 . ?
C35 C36 1.531(9) . ?
C36 C37 1.379(8) . ?
C36 C41 1.402(9) . ?
C37 H37 0.9500 . ?
C37 C38 1.388(9) . ?
C38 C39 1.392(9) . ?
C38 C42 1.516(9) . ?
C39 H39 0.9500 . ?
C39 C40 1.403(9) . ?
C40 C41 1.419(8) . ?
C40 C43 1.547(9) . ?
C42 H42A 0.9800 . ?
C42 H42B 0.9800 . ?
C42 H42C 0.9800 . ?
C43 C44 1.523(10) . ?
C43 C45 1.536(9) . ?
C43 C46 1.531(10) . ?
C44 H44A 0.9800 . ?
C44 H44B 0.9800 . ?
C44 H44C 0.9800 . ?
C45 H45A 0.9800 . ?
C45 H45B 0.9800 . ?
C45 H45C 0.9800 . ?
C46 H46A 0.9800 . ?
C46 H46B 0.9800 . ?
C46 H46C 0.9800 . ?
C47 H47A 0.9900 . ?
C47 H47B 0.9900 . ?
C47 H47C 0.9900 . ?
C47 H47D 0.9900 . ?
C47 C48 1.428(16) . ?
C47 C48A 1.462(14) . ?
C48 H48A 0.9900 . ?
C48 H48B 0.9900 . ?
C48 C49 1.49(3) . ?
C48A H48C 0.9900 . ?
C48A H48D 0.9900 . ?
C48A C49A 1.43(3) . ?
C49 H49A 0.9900 . ?
C49 H49B 0.9900 . ?
C49 C50 1.67(3) . ?
C49A H49C 0.9900 . ?
C49A H49D 0.9900 . ?
C49A C50 1.443(17) . ?
C50 H50A 0.9900 . ?
C50 H50B 0.9900 . ?
C50 H50C 0.9900 . ?
C50 H50D 0.9900 . ?
C51 H51A 0.9900 . ?
C51 H51B 0.9900 . ?
C51 C52 1.50(3) . ?
C51A H51C 0.9900 . ?
C51A H51D 0.9900 . ?
C51A C52A 1.55(4) . ?
C52 H52A 0.9900 . ?
C52 H52B 0.9900 . ?
C52 C53 1.50(3) . ?
C52A H52C 0.9900 . ?
C52A H52D 0.9900 . ?
C52A C53A 1.46(3) . ?
C53 H53A 0.9900 . ?
C53 H53B 0.9900 . ?
C53 C54 1.50(4) . ?
C53A H53C 0.9900 . ?
C53A H53D 0.9900 . ?
C53A C54A 1.46(4) . ?
C54 H54A 0.9900 . ?
C54 H54B 0.9900 . ?
C54A H54C 0.9900 . ?
C54A H54D 0.9900 . ?
C55 H55A 0.9900 . ?
C55 H55B 0.9900 . ?
C55 C56 1.517(10) . ?
C56 H56A 0.9900 . ?
C56 H56B 0.9900 . ?
C56 C57 1.481(12) . ?
C57 H57A 0.9900 . ?
C57 H57B 0.9900 . ?
C57 C58 1.522(10) . ?
C58 H58A 0.9900 . ?
C58 H58B 0.9900 . ?
O8 C59 1.40(3) . ?
O8 C60 1.48(3) . ?
C59 H59A 0.9900 . ?
C59 H59B 0.9900 . ?
C59 C62 1.465(16) . ?
C60 H60A 0.9900 . ?
C60 H60B 0.9900 . ?
C60 C61 1.482(18) . ?
C61 H61A 0.9900 . ?
C61 H61B 0.9900 . ?
C61 C62 1.561(18) . ?
C62 H62A 0.9900 . ?
C62 H62B 0.9900 . ?
O8A C59A 1.444(15) . ?
O8A C60A 1.401(16) . ?
C59A H59C 0.9900 . ?
C59A H59D 0.9900 . ?
C59A C62A 1.519(16) . ?
C60A H60C 0.9900 . ?
C60A H60D 0.9900 . ?
C60A C61A 1.469(14) . ?
C61A H61C 0.9900 . ?
C61A H61D 0.9900 . ?
C61A C62A 1.563(15) . ?
C62A H62C 0.9900 . ?
C62A H62D 0.9900 . ?
O9 C63 1.43(2) . ?
O9 C64 1.43(2) . ?
C63 H63A 0.9900 . ?
C63 H63B 0.9900 . ?
C63 C66 1.523(18) . ?
C64 H64A 0.9900 . ?
C64 H64B 0.9900 . ?
C64 C65 1.505(18) . ?
C65 H65A 0.9900 . ?
C65 H65B 0.9900 . ?
C65 C66 1.512(19) . ?
C66 H66A 0.9900 . ?
C66 H66B 0.9900 . ?
O9A C63A 1.21(3) . ?
O9A C64A 1.24(2) . ?
C63A H63C 0.9900 . ?
C63A H63D 0.9900 . ?
C63A C66A 1.550(18) . ?
C64A H64C 0.9900 . ?
C64A H64D 0.9900 . ?
C64A C65A 1.444(18) . ?
C65A H65C 0.9900 . ?
C65A H65D 0.9900 . ?
C65A C66A 1.518(17) . ?
C66A H66C 0.9900 . ?
C66A H66D 0.9900 . ?
O10 C67 1.69(3) . ?
O10 C70 1.64(4) . ?
C67 H67A 0.9900 . ?
C67 H67B 0.9900 . ?
C67 C68 1.31(3) . ?
C68 H68A 0.9900 . ?
C68 H68B 0.9900 . ?
C68 C69 1.59(3) . ?
C69 H69A 0.9900 . ?
C69 H69B 0.9900 . ?
C69 C70 1.61(4) . ?
C70 H70A 0.9900 . ?
C70 H70B 0.9900 . ?
O10A C67A 1.424(19) . ?
O10A C70A 1.459(19) . ?
C67A H67C 0.9900 . ?
C67A H67D 0.9900 . ?
C67A C68A 1.37(4) . ?
C68A H68C 0.9900 . ?
C68A H68D 0.9900 . ?
C68A C69A 1.41(4) . ?
C69A H69C 0.9900 . ?
C69A H69D 0.9900 . ?
C69A C70A 1.43(4) . ?
C70A H70C 0.9900 . ?
C70A H70D 0.9900 . ?

loop_
_geom_torsion_atom_site_label_1
_geom_torsion_atom_site_label_2
_geom_torsion_atom_site_label_3
_geom_torsion_atom_site_label_4
_geom_torsion
_geom_torsion_site_symmetry_1
_geom_torsion_site_symmetry_2
_geom_torsion_site_symmetry_3
_geom_torsion_site_symmetry_4
_geom_torsion_publ_flag
Lu1 O2 C18 C13 60.6(12) . . . . ?
Lu1 O2 C18 C17 -119.6(10) . . . . ?
Lu1 O3 C41 C36 -11.2(12) . . . . ?
Lu1 O3 C41 C40 170.2(5) . . . . ?
Lu1 O4 C33 C28 -163.5(5) . . . . ?
Lu1 O4 C33 C32 18.5(11) . . . . ?
Lu1 O5 C47 C48 139.4(9) . . . . ?
Lu1 O5 C47 C48A -176.7(11) . . . . ?
Lu1 O5 C50 C49 -149.3(9) . . . . ?
Lu1 O5 C50 C49A -167.0(10) . . . . ?
Lu1 O6 C51 C52 -146.6(12) . . . . ?
Lu1 O6 C51A C52A -158.2(13) . . . . ?
Lu1 O6 C54 C53 166.5(17) . . . . ?
Lu1 O6 C54A C53A -176.5(18) . . . . ?
Lu1 O7 C55 C56 -166.4(6) . . . . ?
Lu1 O7 C58 C57 -168.8(5) . . . . ?
O5 C47 C48 C49 26.1(14) . . . . ?
O5 C47 C48A C49A -24(2) . . . . ?
O6 C51 C52 C53 -36(2) . . . . ?
O6 C51A C52A C53A -27(3) . . . . ?
O7 C55 C56 C57 -31.6(10) . . . . ?
C1 C4 C5 C6 115.7(7) . . . . ?
C1 C4 C5 C10 -64.5(8) . . . . ?
C2 C4 C5 C6 -123.5(7) . . . . ?
C2 C4 C5 C10 56.3(8) . . . . ?
C3 C4 C5 C6 -4.5(9) . . . . ?
C3 C4 C5 C10 175.2(6) . . . . ?
C4 C5 C6 C7 177.4(6) . . . . ?
C4 C5 C10 O1 3.7(9) . . . . ?
C4 C5 C10 C9 -177.7(6) . . . . ?
C5 C6 C7 C8 1.2(11) . . . . ?
C5 C6 C7 C11 179.9(6) . . . . ?
C6 C5 C10 O1 -176.6(6) . . . . ?
C6 C5 C10 C9 2.0(10) . . . . ?
C6 C7 C8 C9 0.3(11) . . . . ?
C7 C8 C9 C10 -0.6(11) . . . . ?
C7 C8 C9 C12 -177.8(7) . . . . ?
C8 C9 C10 O1 177.9(6) . . . . ?
C8 C9 C10 C5 -0.6(10) . . . . ?
C8 C9 C12 C13 -59.9(10) . . . . ?
C9 C12 C13 C14 -25.8(11) . . . . ?
C9 C12 C13 C18 155.5(7) . . . . ?
C10 C5 C6 C7 -2.3(10) . . . . ?
C10 C9 C12 C13 123.1(8) . . . . ?
C11 C7 C8 C9 -178.3(7) . . . . ?
C12 C9 C10 O1 -5.0(10) . . . . ?
C12 C9 C10 C5 176.5(6) . . . . ?
C12 C13 C14 C15 -179.2(7) . . . . ?
C12 C13 C18 O2 -0.7(9) . . . . ?
C12 C13 C18 C17 179.5(6) . . . . ?
C13 C14 C15 C16 0.6(10) . . . . ?
C13 C14 C15 C23 -177.3(6) . . . . ?
C14 C13 C18 O2 -179.4(6) . . . . ?
C14 C13 C18 C17 0.8(10) . . . . ?
C14 C15 C16 C17 -0.9(10) . . . . ?
C15 C16 C17 C18 1.1(9) . . . . ?
C15 C16 C17 C19 -174.2(6) . . . . ?
C16 C17 C18 O2 179.1(6) . . . . ?
C16 C17 C18 C13 -1.0(9) . . . . ?
C16 C17 C19 C20 111.8(7) . . . . ?
C16 C17 C19 C21 -8.1(9) . . . . ?
C16 C17 C19 C22 -127.9(7) . . . . ?
C18 C13 C14 C15 -0.6(10) . . . . ?
C18 C17 C19 C20 -63.3(8) . . . . ?
C18 C17 C19 C21 176.8(6) . . . . ?
C18 C17 C19 C22 57.0(8) . . . . ?
C19 C17 C18 O2 -5.7(9) . . . . ?
C19 C17 C18 C13 174.2(6) . . . . ?
C23 C15 C16 C17 177.1(6) . . . . ?
C24 C27 C28 C29 -2.3(10) . . . . ?
C24 C27 C28 C33 -179.9(6) . . . . ?
C25 C27 C28 C29 117.6(7) . . . . ?
C25 C27 C28 C33 -60.0(8) . . . . ?
C26 C27 C28 C29 -120.8(7) . . . . ?
C26 C27 C28 C33 61.6(9) . . . . ?
C27 C28 C29 C30 -176.2(7) . . . . ?
C27 C28 C33 O4 -4.7(10) . . . . ?
C27 C28 C33 C32 173.4(6) . . . . ?
C28 C29 C30 C31 0.8(10) . . . . ?
C28 C29 C30 C34 -179.1(7) . . . . ?
C29 C28 C33 O4 177.7(6) . . . . ?
C29 C28 C33 C32 -4.2(10) . . . . ?
C29 C30 C31 C32 -0.2(10) . . . . ?
C30 C31 C32 C33 -2.7(10) . . . . ?
C30 C31 C32 C35 177.3(6) . . . . ?
C31 C32 C33 O4 -177.0(6) . . . . ?
C31 C32 C33 C28 4.8(9) . . . . ?
C31 C32 C35 C36 77.6(8) . . . . ?
C32 C35 C36 C37 -81.2(7) . . . . ?
C32 C35 C36 C41 100.5(7) . . . . ?
C33 C28 C29 C30 1.4(11) . . . . ?
C33 C32 C35 C36 -102.5(7) . . . . ?
C34 C30 C31 C32 179.7(7) . . . . ?
C35 C32 C33 O4 3.0(9) . . . . ?
C35 C32 C33 C28 -175.1(6) . . . . ?
C35 C36 C37 C38 -179.6(6) . . . . ?
C35 C36 C41 O3 -3.7(9) . . . . ?
C35 C36 C41 C40 175.0(6) . . . . ?
C36 C37 C38 C39 4.1(10) . . . . ?
C36 C37 C38 C42 -177.3(7) . . . . ?
C37 C36 C41 O3 178.1(6) . . . . ?
C37 C36 C41 C40 -3.2(9) . . . . ?
C37 C38 C39 C40 -2.4(10) . . . . ?
C38 C39 C40 C41 -2.0(10) . . . . ?
C38 C39 C40 C43 174.2(7) . . . . ?
C39 C40 C41 O3 -176.6(6) . . . . ?
C39 C40 C41 C36 4.8(9) . . . . ?
C39 C40 C43 C44 -0.6(9) . . . . ?
C39 C40 C43 C45 121.7(7) . . . . ?
C39 C40 C43 C46 -117.7(7) . . . . ?
C41 C36 C37 C38 -1.3(10) . . . . ?
C41 C40 C43 C44 175.4(6) . . . . ?
C41 C40 C43 C45 -62.4(8) . . . . ?
C41 C40 C43 C46 58.2(8) . . . . ?
C42 C38 C39 C40 179.0(7) . . . . ?
C43 C40 C41 O3 7.4(9) . . . . ?
C43 C40 C41 C36 -171.3(6) . . . . ?
C47 O5 C50 C49 24.9(11) . . . . ?
C47 O5 C50 C49A 7.2(13) . . . . ?
C47 C48 C49 C50 -9.0(15) . . . . ?
C47 C48A C49A C50 27(2) . . . . ?
C48 C49 C50 O5 -9.9(14) . . . . ?
C48A C49A C50 O5 -20.0(16) . . . . ?
C50 O5 C47 C48 -35.0(11) . . . . ?
C50 O5 C47 C48A 8.9(13) . . . . ?
C51 O6 C54 C53 -12(3) . . . . ?
C51 C52 C53 C54 32(3) . . . . ?
C51A O6 C54A C53A 11(3) . . . . ?
C51A C52A C53A C54A 33(3) . . . . ?
C52 C53 C54 O6 -13(3) . . . . ?
C52A C53A C54A O6 -28(3) . . . . ?
C54 O6 C51 C52 32(3) . . . . ?
C54A O6 C51A C52A 9(3) . . . . ?
C55 O7 C58 C57 14.3(9) . . . . ?
C55 C56 C57 C58 39.6(9) . . . . ?
C56 C57 C58 O7 -34.0(9) . . . . ?
C58 O7 C55 C56 10.5(10) . . . . ?
O8 C59 C62 C61 -7(3) . . . . ?
O8 C60 C61 C62 9(4) . . . . ?
C59 O8 C60 C61 -13(4) . . . . ?
C60 O8 C59 C62 12(3) . . . . ?
C60 C61 C62 C59 -1(3) . . . . ?
O8A C59A C62A C61A 2(2) . . . . ?
O8A C60A C61A C62A -30(2) . . . . ?
C59A O8A C60A C61A 30(2) . . . . ?
C60A O8A C59A C62A -20(3) . . . . ?
C60A C61A C62A C59A 16(2) . . . . ?
O9 C63 C66 C65 -15(4) . . . . ?
O9 C64 C65 C66 -32(4) . . . . ?
C63 O9 C64 C65 16(2) . . . . ?
C64 O9 C63 C66 0(4) . . . . ?
C64 C65 C66 C63 28(4) . . . . ?
O9A C63A C66A C65A -10(3) . . . . ?
O9A C64A C65A C66A 2(3) . . . . ?
C63A O9A C64A C65A -9(3) . . . . ?
C64A O9A C63A C66A 12(3) . . . . ?
C64A C65A C66A C63A 4(2) . . . . ?
O10 C67 C68 C69 26(3) . . . . ?
C67 O10 C70 C69 35(3) . . . . ?
C67 C68 C69 C70 -2(3) . . . . ?
C68 C69 C70 O10 -24(3) . . . . ?
C70 O10 C67 C68 -37(3) . . . . ?
O10A C67A C68A C69A 1(4) . . . . ?
C67A O10A C70A C69A -7(5) . . . . ?
C67A C68A C69A C70A -5(4) . . . . ?
C68A C69A C70A O10A 6(3) . . . . ?
C70A O10A C67A C68A 4(4) . . . . ?
